data_1506594
loop_
_publ_author_name
'Ochiai, Masahito'
'Suefuji, Takashi'
'Miyamoto, Kazunori'
'Shiro, Motoo'

_publ_section_title
;
 Effects of complexation with 18-crown-6 on the hypernucleofugality of
 phenyl-lambda3-iodanyl groups. Synthesis of
 vinyl-lambda3-iodane.18-crown-6 complex.
;
_journal_issue 14
_journal_name_full 'Organic letters'
_journal_page_first 2893
_journal_page_last 2896
_journal_paper_doi 10.1021/ol050858z
_journal_volume 7
_journal_year 2005
_chemical_formula_moiety 'C31 H53 B F4 I O6 '
_chemical_formula_sum 'C31 H53 B F4 I O6'
_chemical_formula_weight 735.46
_space_group_IT_number 2
_symmetry_cell_setting triclinic
_symmetry_Int_Tables_number 2
_symmetry_space_group_name_Hall '-P 1'
_symmetry_space_group_name_H-M 'P -1'
_cell_angle_alpha 98.73(8)
_cell_angle_beta 91.47(7)
_cell_angle_gamma 101.80(7)
_cell_formula_units_Z 2
_cell_length_a 9.757(9)
_cell_length_b 10.998(8)
_cell_length_c 16.41(2)
_cell_measurement_reflns_used 17329
_cell_measurement_temperature 93.1
_cell_measurement_theta_max 30.0
_cell_measurement_theta_min 3.2
_cell_volume 1701(3)
_computing_cell_refinement PROCESS-AUTO
_computing_data_collection PROCESS-AUTO
_computing_data_reduction CrystalStructure
_computing_publication_material 'CrystalStructure Ver. 3.5.1'
_computing_structure_refinement CRYSTALS
_computing_structure_solution 'DIRDIF99 (PATTY)'
_diffrn_detector_area_resol_mean 10.00
_diffrn_measured_fraction_theta_full 0.9765
_diffrn_measured_fraction_theta_max 0.9765
_diffrn_measurement_device_type 'Rigaku RAXIS-RAPID'
_diffrn_measurement_method \w
_diffrn_radiation_type 'Mo K\a'
_diffrn_radiation_wavelength 0.7107
_diffrn_reflns_limit_h_max 13
_diffrn_reflns_limit_h_min 0
_diffrn_reflns_limit_k_max 15
_diffrn_reflns_limit_k_min -15
_diffrn_reflns_limit_l_max 22
_diffrn_reflns_limit_l_min -23
_diffrn_reflns_number 19486
_diffrn_reflns_theta_full 30.03
_diffrn_reflns_theta_max 30.03
_exptl_absorpt_coefficient_mu 1.003
_exptl_absorpt_correction_type none
_exptl_crystal_colour colorless
_exptl_crystal_density_diffrn 1.436
_exptl_crystal_density_method 'not measured'
_exptl_crystal_description block
_exptl_crystal_F_000 762.00
_exptl_crystal_size_max 0.12
_exptl_crystal_size_mid 0.10
_exptl_crystal_size_min 0.07
_refine_diff_density_max 4.00
_refine_diff_density_min -2.21
_refine_ls_extinction_method none
_refine_ls_goodness_of_fit_ref 1.472
_refine_ls_hydrogen_treatment refall
_refine_ls_number_parameters 393
_refine_ls_number_reflns 9742
_refine_ls_R_factor_gt 0.0830
_refine_ls_shift/su_max 0.0030
_refine_ls_structure_factor_coef Fsqd
_refine_ls_weighting_details 'w = 1/[0.0020Fo^2^ + 1.5000\s(Fo^2^) + 0.2500]/(4Fo^2^)'
_refine_ls_weighting_scheme calc
_refine_ls_wR_factor_ref 0.2200
_reflns_number_gt 7046
_reflns_number_total 9743
_reflns_threshold_expression F^2^>2.0\s(F^2^)
_cod_data_source_file ol050858zsi20050420_113645.cif
_cod_data_source_block '_tokudai'
_cod_original_cell_volume 1700(2)
_cod_original_sg_symbol_H-M 'P -1       '
_cod_original_formula_sum 'C31 H53 B F4 I O6 '
_cod_database_code 1506594

loop_
_symmetry_equiv_pos_as_xyz
x,y,z
-x,-y,-z

loop_
_atom_site_label
_atom_site_type_symbol
_atom_site_fract_x
_atom_site_fract_y
_atom_site_fract_z
_atom_site_U_iso_or_equiv
_atom_site_adp_type
_atom_site_occupancy
_atom_site_symmetry_multiplicity
_atom_site_calc_flag
_atom_site_refinement_flags
I(1) I 0.11721(4) 0.23602(4) 0.31281(2) 0.0431(1) Uani 1.00 1 d .
F(1) F 0.3351(7) 0.6214(6) 0.2259(4) 0.059(1) Uiso 0.68 1 d P
F(2) F 0.319(1) 0.5662(9) 0.3522(6) 0.096(3) Uiso 0.68 1 d P
F(3) F 0.5206(9) 0.5800(8) 0.2841(6) 0.082(2) Uiso 0.68 1 d P
F(4) F 0.4479(8) 0.7530(7) 0.3506(5) 0.072(2) Uiso 0.68 1 d P
F(11) F 0.269(3) 0.603(3) 0.311(2) 0.125(8) Uiso 0.32 1 d P
F(21) F 0.377(4) 0.695(3) 0.382(2) 0.16(1) Uiso 0.32 1 d P
F(31) F 0.485(1) 0.543(1) 0.3177(7) 0.044(2) Uiso 0.32 1 d P
F(41) F 0.502(2) 0.741(2) 0.284(1) 0.092(5) Uiso 0.32 1 d P
O(1) O 0.2977(4) 0.2911(4) 0.4860(3) 0.039(1) Uani 1.00 1 d .
O(2) O 0.0183(4) 0.3433(4) 0.4760(3) 0.041(1) Uani 1.00 1 d .
O(3) O -0.1697(4) 0.1017(4) 0.4275(2) 0.037(1) Uani 1.00 1 d .
O(4) O -0.0479(5) -0.0950(4) 0.3425(3) 0.052(1) Uani 1.00 1 d .
O(5) O 0.2011(5) -0.0407(5) 0.2449(3) 0.056(1) Uani 1.00 1 d .
O(6) O 0.4019(4) 0.1508(4) 0.3481(3) 0.050(1) Uani 1.00 1 d .
C(1) C -0.0421(6) 0.3217(6) 0.2770(3) 0.040(1) Uani 1.00 1 d .
C(2) C -0.1779(6) 0.2687(6) 0.2848(4) 0.046(2) Uani 1.00 1 d .
C(3) C -0.2839(7) 0.3265(8) 0.2569(5) 0.058(2) Uani 1.00 1 d .
C(4) C -0.2475(8) 0.4328(7) 0.2228(4) 0.057(2) Uani 1.00 1 d .
C(5) C -0.1104(8) 0.4832(7) 0.2124(5) 0.058(2) Uani 1.00 1 d .
C(6) C -0.0048(8) 0.4297(6) 0.2419(6) 0.062(2) Uani 1.00 1 d .
C(7) C 0.1970(6) 0.2246(6) 0.1955(4) 0.046(2) Uani 1.00 1 d .
C(8) C 0.1089(7) 0.1362(7) 0.1255(4) 0.051(2) Uani 1.00 1 d .
C(9) C 0.199(3) 0.129(2) 0.055(2) 0.075(6) Uiso 0.40 1 d P
C(10) C 0.291(2) 0.255(2) 0.038(1) 0.062(4) Uiso 0.40 1 d P
C(11) C 0.3863(8) 0.3023(9) 0.1085(4) 0.062(2) Uani 1.00 1 d .
C(12) C 0.3196(7) 0.3008(7) 0.1903(5) 0.056(2) Uani 1.00 1 d .
C(13) C 0.374(2) 0.236(2) -0.041(1) 0.047(3) Uiso 0.40 1 d P
C(14) C 0.493(3) 0.160(3) -0.041(2) 0.076(6) Uiso 0.40 1 d P
C(15) C 0.476(4) 0.382(3) -0.032(2) 0.11(1) Uiso 0.40 1 d P
C(16) C 0.259(4) 0.219(4) -0.118(2) 0.11(1) Uiso 0.40 1 d P
C(17) C 0.2587(7) 0.4052(6) 0.5238(4) 0.048(2) Uani 1.00 1 d .
C(18) C 0.1117(7) 0.3742(6) 0.5466(4) 0.044(2) Uani 1.00 1 d .
C(19) C -0.1238(6) 0.3114(6) 0.4975(4) 0.045(2) Uani 1.00 1 d .
C(20) C -0.1676(6) 0.1753(6) 0.5076(4) 0.046(2) Uani 1.00 1 d .
C(21) C -0.2171(6) -0.0301(6) 0.4288(4) 0.044(2) Uani 1.00 1 d .
C(22) C -0.1987(7) -0.1019(6) 0.3512(5) 0.052(2) Uani 1.00 1 d .
C(23) C -0.025(1) -0.1637(8) 0.2636(6) 0.078(3) Uani 1.00 1 d .
C(24) C 0.125(1) -0.1616(8) 0.2614(6) 0.080(3) Uani 1.00 1 d .
C(25) C 0.3475(9) -0.0253(9) 0.2406(6) 0.077(3) Uani 1.00 1 d .
C(26) C 0.4246(8) 0.0260(8) 0.3236(4) 0.062(2) Uani 1.00 1 d .
C(27) C 0.4765(6) 0.1997(7) 0.4260(5) 0.058(2) Uani 1.00 1 d .
C(28) C 0.4376(6) 0.3169(7) 0.4611(4) 0.052(2) Uani 1.00 1 d .
C(29) C 0.002(3) 0.435(2) -0.002(1) 0.163(7) Uiso 1.00 1 d .
C(30) C -0.126(3) 0.410(3) -0.042(2) 0.21(1) Uiso 1.00 1 d .
C(31) C -0.144(5) 0.263(4) -0.045(2) 0.32(2) Uiso 1.00 1 d .
C(91) C 0.153(1) 0.166(1) 0.0351(8) 0.056(3) Uiso 0.60 1 d P
C(101) C 0.311(1) 0.181(1) 0.0340(8) 0.058(3) Uiso 0.60 1 d P
C(131) C 0.377(2) 0.169(2) -0.047(1) 0.077(4) Uiso 0.60 1 d P
C(141) C 0.315(2) 0.064(2) -0.110(1) 0.088(5) Uiso 0.60 1 d P
C(151) C 0.536(2) 0.236(2) -0.041(1) 0.088(5) Uiso 0.60 1 d P
C(161) C 0.313(3) 0.294(2) -0.098(1) 0.107(6) Uiso 0.60 1 d P
B(1) B 0.4108(7) 0.6343(6) 0.2992(5) 0.042(2) Uani 1.00 1 d .
H(1) H -0.2021(6) 0.1938(6) 0.3082(4) 0.057(2) Uiso 1.00 1 c .
H(2) H -0.3799(7) 0.2909(8) 0.2621(5) 0.073(3) Uiso 1.00 1 c .
H(3) H -0.3186(8) 0.4728(7) 0.2061(4) 0.072(3) Uiso 1.00 1 c .
H(4) H -0.0866(8) 0.5549(7) 0.1857(5) 0.071(2) Uiso 1.00 1 c .
H(5) H 0.0911(8) 0.4659(6) 0.2371(6) 0.075(3) Uiso 1.00 1 c .
H(6) H 0.3655(7) 0.3545(7) 0.2383(5) 0.068(2) Uiso 1.00 1 c .
H(7) H 0.3181(7) 0.4416(6) 0.5718(4) 0.056(2) Uiso 1.00 1 c .
H(8) H 0.2675(7) 0.4629(6) 0.4857(4) 0.055(2) Uiso 1.00 1 c .
H(9) H 0.0912(7) 0.4448(6) 0.5814(4) 0.053(2) Uiso 1.00 1 c .
H(10) H 0.0997(7) 0.3045(6) 0.5755(4) 0.053(2) Uiso 1.00 1 c .
H(11) H -0.1343(6) 0.3628(6) 0.5480(4) 0.057(2) Uiso 1.00 1 c .
H(12) H -0.1831(6) 0.3269(6) 0.4552(4) 0.057(2) Uiso 1.00 1 c .
H(13) H -0.2582(6) 0.1598(6) 0.5286(4) 0.059(2) Uiso 1.00 1 c .
H(14) H -0.1022(6) 0.1548(6) 0.5444(4) 0.059(2) Uiso 1.00 1 c .
H(15) H -0.1659(6) -0.0543(6) 0.4715(4) 0.056(2) Uiso 1.00 1 c .
H(16) H -0.3141(6) -0.0462(6) 0.4391(4) 0.056(2) Uiso 1.00 1 c .
H(17) H -0.2361(7) -0.0690(6) 0.3073(5) 0.063(2) Uiso 1.00 1 c .
H(18) H -0.2452(7) -0.1870(6) 0.3496(5) 0.063(2) Uiso 1.00 1 c .
H(19) H -0.078(1) -0.2475(8) 0.2555(6) 0.090(3) Uiso 1.00 1 c .
H(20) H -0.051(1) -0.1214(8) 0.2211(6) 0.089(3) Uiso 1.00 1 c .
H(21) H 0.141(1) -0.2269(8) 0.2202(6) 0.101(4) Uiso 1.00 1 c .
H(22) H 0.156(1) -0.1746(8) 0.3140(6) 0.101(4) Uiso 1.00 1 c .
H(23) H 0.3696(9) -0.1041(9) 0.2203(6) 0.097(3) Uiso 1.00 1 c .
H(24) H 0.3777(9) 0.0323(9) 0.2037(6) 0.097(3) Uiso 1.00 1 c .
H(25) H 0.5220(8) 0.0283(8) 0.3193(4) 0.081(3) Uiso 1.00 1 c .
H(26) H 0.3892(8) -0.0261(8) 0.3627(4) 0.081(3) Uiso 1.00 1 c .
H(27) H 0.4536(6) 0.1399(7) 0.4623(5) 0.074(3) Uiso 1.00 1 c .
H(28) H 0.5746(6) 0.2154(7) 0.4191(5) 0.074(3) Uiso 1.00 1 c .
H(29) H 0.4451(6) 0.3715(7) 0.4210(4) 0.059(2) Uiso 1.00 1 c .
H(30) H 0.4985(6) 0.3562(7) 0.5080(4) 0.059(2) Uiso 1.00 1 c .

loop_
_atom_site_aniso_label
_atom_site_aniso_U_11
_atom_site_aniso_U_22
_atom_site_aniso_U_33
_atom_site_aniso_U_12
_atom_site_aniso_U_13
_atom_site_aniso_U_23
I(1) 0.0377(2) 0.0583(3) 0.0401(2) 0.0251(2) 0.0022(1) 0.0090(1)
O(1) 0.026(2) 0.039(2) 0.052(2) 0.001(1) -0.006(2) 0.015(2)
O(2) 0.039(2) 0.032(2) 0.055(2) 0.011(2) 0.003(2) 0.008(2)
O(3) 0.035(2) 0.040(2) 0.042(2) 0.010(2) 0.009(2) 0.020(2)
O(4) 0.058(3) 0.049(3) 0.050(2) 0.022(2) -0.005(2) 0.004(2)
O(5) 0.057(3) 0.061(3) 0.055(3) 0.028(2) 0.009(2) 0.002(2)
O(6) 0.032(2) 0.057(3) 0.065(3) 0.018(2) 0.001(2) 0.008(2)
C(1) 0.039(3) 0.051(3) 0.036(3) 0.022(2) -0.002(2) 0.009(2)
C(2) 0.036(3) 0.062(4) 0.046(3) 0.010(3) 0.001(2) 0.027(3)
C(3) 0.034(3) 0.084(5) 0.064(4) 0.022(3) 0.003(3) 0.019(4)
C(4) 0.063(4) 0.072(5) 0.046(3) 0.039(4) -0.008(3) 0.009(3)
C(5) 0.068(4) 0.045(4) 0.064(4) 0.021(3) -0.009(3) 0.008(3)
C(6) 0.046(3) 0.037(3) 0.106(6) 0.011(3) 0.004(4) 0.013(3)
C(7) 0.037(3) 0.051(3) 0.053(3) 0.016(2) 0.006(2) 0.010(3)
C(8) 0.053(4) 0.069(4) 0.029(3) 0.005(3) -0.001(2) 0.010(3)
C(11) 0.049(4) 0.096(6) 0.045(3) 0.016(4) 0.006(3) 0.022(4)
C(12) 0.039(3) 0.056(4) 0.075(5) 0.016(3) 0.016(3) 0.007(3)
C(17) 0.052(3) 0.040(3) 0.047(3) -0.001(3) -0.020(3) 0.006(2)
C(18) 0.059(4) 0.035(3) 0.038(3) 0.013(3) -0.006(3) 0.005(2)
C(19) 0.038(3) 0.046(3) 0.059(4) 0.021(2) 0.014(2) 0.017(3)
C(20) 0.032(3) 0.061(4) 0.056(3) 0.020(2) 0.016(2) 0.027(3)
C(21) 0.034(3) 0.046(3) 0.060(4) 0.009(2) 0.006(2) 0.028(3)
C(22) 0.048(3) 0.042(3) 0.068(4) 0.014(3) -0.009(3) 0.012(3)
C(23) 0.097(7) 0.045(4) 0.082(6) 0.001(4) 0.016(5) -0.005(4)
C(24) 0.108(7) 0.049(4) 0.095(6) 0.035(4) 0.053(6) 0.016(4)
C(25) 0.071(5) 0.082(6) 0.089(6) 0.048(4) 0.026(4) -0.002(4)
C(26) 0.062(4) 0.091(5) 0.050(4) 0.042(4) 0.012(3) 0.023(3)
C(27) 0.024(2) 0.075(5) 0.087(5) 0.012(3) 0.007(3) 0.042(4)
C(28) 0.028(3) 0.062(4) 0.058(4) -0.011(3) -0.012(3) 0.018(3)
B(1) 0.035(3) 0.034(3) 0.058(4) 0.008(2) -0.003(3) 0.008(3)

loop_
_atom_type_symbol
_atom_type_description
_atom_type_scat_dispersion_real
_atom_type_scat_dispersion_imag
_atom_type_scat_source
C C 0.003 0.002
;
International Tables for Crystallography
(1992, Vol. C, Tables 4.2.6.8 and 6.1.1.4)
;
H H 0.000 0.000
;
International Tables for Crystallography
(1992, Vol. C, Table 6.1.1.4)
;
B B 0.001 0.001
;
International Tables for Crystallography
(1992, Vol. C, Tables 4.2.6.8 and 6.1.1.4)
;
F F 0.017 0.010
;
International Tables for Crystallography
(1992, Vol. C, Tables 4.2.6.8 and 6.1.1.4)
;
I I -0.474 1.812
;
International Tables for Crystallography
(1992, Vol. C, Tables 4.2.6.8 and 6.1.1.4)
;
O O 0.011 0.006
;
International Tables for Crystallography
(1992, Vol. C, Tables 4.2.6.8 and 6.1.1.4)
;

loop_
_geom_angle_atom_site_label_1
_geom_angle_atom_site_label_2
_geom_angle_atom_site_label_3
_geom_angle
_geom_angle_publ_flag
C(1) I(1) C(7) 92.5(2) yes
F(11) F(1) B(1) 55(1) yes
F(11) F(2) F(21) 82(2) yes
F(11) F(2) B(1) 65(1) yes
F(21) F(2) B(1) 62(1) yes
F(31) F(3) B(1) 78(1) yes
F(21) F(4) F(41) 135(2) yes
F(21) F(4) B(1) 72(1) yes
F(41) F(4) B(1) 62.7(9) yes
F(21) F(11) B(1) 58(1) yes
F(21) F(11) F(1) 106(2) yes
F(21) F(11) F(2) 59(2) yes
B(1) F(11) F(1) 54(1) yes
B(1) F(11) F(2) 72(1) yes
F(1) F(11) F(2) 119(2) yes
B(1) F(21) F(2) 59(1) yes
B(1) F(21) F(4) 65(1) yes
F(2) F(21) F(4) 124(3) yes
F(4) F(21) F(11) 105(2) yes
F(11) F(21) B(1) 52(1) yes
F(11) F(21) F(2) 37(1) yes
B(1) F(31) F(3) 68(1) yes
B(1) F(41) F(4) 65(1) yes
C(17) O(1) C(28) 110.6(4) yes
C(18) O(2) C(19) 111.5(5) yes
C(20) O(3) C(21) 112.0(5) yes
C(22) O(4) C(23) 110.2(6) yes
C(24) O(5) C(25) 117.0(7) yes
C(26) O(6) C(27) 107.4(5) yes
C(2) C(1) C(6) 121.5(6) yes
C(2) C(1) I(1) 120.2(5) yes
C(6) C(1) I(1) 118.3(5) yes
C(3) C(2) H(1) 120.6(7) no
C(3) C(2) C(1) 118.8(7) yes
H(1) C(2) C(1) 120.6(8) no
C(4) C(3) H(2) 120(1) no
C(4) C(3) C(2) 119.8(6) yes
H(2) C(3) C(2) 120(1) no
C(5) C(4) H(3) 119.5(9) no
C(5) C(4) C(3) 121.1(8) yes
H(3) C(4) C(3) 119.5(8) no
C(6) C(5) H(4) 120.0(9) no
C(6) C(5) C(4) 119.7(7) yes
H(4) C(5) C(4) 120(1) no
H(5) C(6) C(1) 120.4(9) no
H(5) C(6) C(5) 120.6(9) no
C(1) C(6) C(5) 119.0(6) yes
C(8) C(7) C(12) 126.7(6) yes
C(8) C(7) I(1) 117.8(4) yes
C(12) C(7) I(1) 115.5(5) yes
C(9) C(8) C(91) 28(1) yes
C(9) C(8) C(7) 106(1) yes
C(91) C(8) C(7) 113.7(6) yes
C(10) C(9) C(91) 70(2) yes
C(10) C(9) C(101) 33(1) yes
C(10) C(9) C(8) 117(1) yes
C(91) C(9) C(101) 98(2) yes
C(101) C(9) C(8) 139(1) yes
C(8) C(9) C(91) 86(2) yes
C(11) C(10) C(13) 110(1) yes
C(11) C(10) C(91) 126(1) yes
C(11) C(10) C(101) 91(1) yes
C(11) C(10) C(9) 106(1) yes
C(13) C(10) C(91) 114(1) yes
C(13) C(10) C(101) 72(1) yes
C(13) C(10) C(9) 112(1) yes
C(91) C(10) C(101) 74(1) yes
C(9) C(10) C(91) 28(1) yes
C(9) C(10) C(101) 50(1) yes
C(12) C(11) C(101) 114.2(7) yes
C(12) C(11) C(10) 114(1) yes
C(10) C(11) C(101) 30(1) yes
H(6) C(12) C(7) 119.8(9) no
H(6) C(12) C(11) 120.0(8) no
C(7) C(12) C(11) 120.2(6) yes
C(14) C(13) C(15) 98(1) yes
C(14) C(13) C(16) 124(2) yes
C(14) C(13) C(101) 91(1) yes
C(14) C(13) C(131) 45(1) yes
C(14) C(13) C(151) 31(1) yes
C(14) C(13) C(161) 136(1) yes
C(14) C(13) C(10) 119(1) yes
C(15) C(13) C(16) 107(2) yes
C(15) C(13) C(101) 121(1) yes
C(15) C(13) C(131) 143(2) yes
C(15) C(13) C(151) 67(1) yes
C(15) C(13) C(161) 75(1) yes
C(15) C(13) C(10) 98(1) yes
C(16) C(13) C(101) 113(1) yes
C(16) C(13) C(131) 93(2) yes
C(16) C(13) C(151) 130(1) yes
C(16) C(13) C(161) 33(1) yes
C(16) C(13) C(10) 105(1) yes
C(101) C(13) C(131) 72(2) yes
C(101) C(13) C(151) 109(1) yes
C(101) C(13) C(161) 129(1) yes
C(131) C(13) C(151) 76(2) yes
C(131) C(13) C(161) 124(2) yes
C(131) C(13) C(10) 104(2) yes
C(151) C(13) C(161) 120(1) yes
C(151) C(13) C(10) 124(1) yes
C(161) C(13) C(10) 104(1) yes
C(10) C(13) C(101) 32(1) yes
C(131) C(14) C(151) 101(3) yes
C(13) C(14) C(131) 26(1) yes
C(13) C(14) C(151) 75(2) yes
C(13) C(15) C(151) 53(1) yes
C(131) C(16) C(161) 81(3) yes
C(13) C(16) C(131) 23(1) yes
C(13) C(16) C(161) 58(2) yes
C(18) C(17) H(7) 109.7(7) no
C(18) C(17) H(8) 109.8(8) no
C(18) C(17) O(1) 108.6(4) yes
H(7) C(17) H(8) 109.5(8) no
H(7) C(17) O(1) 109.8(7) no
H(8) C(17) O(1) 109.4(7) no
H(9) C(18) H(10) 109.5(8) no
H(9) C(18) O(2) 109.1(7) no
H(9) C(18) C(17) 109.1(6) no
H(10) C(18) O(2) 108.9(6) no
H(10) C(18) C(17) 109.1(8) no
O(2) C(18) C(17) 111.1(5) yes
C(20) C(19) H(11) 108.9(7) no
C(20) C(19) H(12) 108.5(6) no
C(20) C(19) O(2) 112.4(5) yes
H(11) C(19) H(12) 109.5(9) no
H(11) C(19) O(2) 108.6(6) no
H(12) C(19) O(2) 108.8(7) no
H(13) C(20) H(14) 109.5(9) no
H(13) C(20) O(3) 110.0(6) no
H(13) C(20) C(19) 110.2(7) no
H(14) C(20) O(3) 110.2(7) no
H(14) C(20) C(19) 109.9(6) no
O(3) C(20) C(19) 107.1(5) yes
C(22) C(21) H(15) 109.6(7) no
C(22) C(21) H(16) 108.8(6) no
C(22) C(21) O(3) 110.6(5) yes
H(15) C(21) H(16) 109.5(9) no
H(15) C(21) O(3) 109.5(6) no
H(16) C(21) O(3) 108.9(7) no
H(17) C(22) H(18) 109.5(9) no
H(17) C(22) O(4) 109.6(8) no
H(17) C(22) C(21) 110.2(8) no
H(18) C(22) O(4) 109.5(8) no
H(18) C(22) C(21) 109.4(8) no
O(4) C(22) C(21) 108.6(5) yes
C(24) C(23) H(19) 111(1) no
C(24) C(23) H(20) 108(1) no
C(24) C(23) O(4) 107.5(7) yes
H(19) C(23) H(20) 109(1) no
H(19) C(23) O(4) 111(1) no
H(20) C(23) O(4) 108(1) no
H(21) C(24) H(22) 109(1) no
H(21) C(24) O(5) 109(1) no
H(21) C(24) C(23) 110(1) no
H(22) C(24) O(5) 109.1(9) no
H(22) C(24) C(23) 107(1) no
O(5) C(24) C(23) 110.7(8) yes
C(26) C(25) H(23) 108(1) no
C(26) C(25) H(24) 108.4(9) no
C(26) C(25) O(5) 112.3(7) yes
H(23) C(25) H(24) 109(1) no
H(23) C(25) O(5) 109.3(9) no
H(24) C(25) O(5) 108(1) no
H(25) C(26) H(26) 109(1) no
H(25) C(26) O(6) 110.0(8) no
H(25) C(26) C(25) 110.0(8) no
H(26) C(26) O(6) 110.2(8) no
H(26) C(26) C(25) 109.6(8) no
O(6) C(26) C(25) 107.5(7) yes
C(28) C(27) H(27) 109.5(8) no
C(28) C(27) H(28) 109.1(7) no
C(28) C(27) O(6) 109.9(6) yes
H(27) C(27) H(28) 109(1) no
H(27) C(27) O(6) 109.1(7) no
H(28) C(27) O(6) 109.8(8) no
H(29) C(28) H(30) 109.5(8) no
H(29) C(28) O(1) 109.8(7) no
H(29) C(28) C(27) 109.6(8) no
H(30) C(28) O(1) 108.9(7) no
H(30) C(28) C(27) 109.5(8) no
O(1) C(28) C(27) 109.6(5) yes
C(31) C(30) C(29) 92(2) yes
C(101) C(91) C(8) 107(1) yes
C(8) C(91) C(9) 65(2) yes
C(9) C(91) C(101) 52(2) yes
C(9) C(91) C(10) 80(2) yes
C(10) C(91) C(101) 33(1) yes
C(10) C(91) C(8) 112(1) yes
C(131) C(101) C(9) 131(1) yes
C(131) C(101) C(10) 101(2) yes
C(131) C(101) C(11) 118(1) yes
C(131) C(101) C(91) 118(1) yes
C(9) C(101) C(10) 95(2) yes
C(9) C(101) C(91) 29(1) yes
C(10) C(101) C(11) 57(1) yes
C(10) C(101) C(13) 74(1) yes
C(10) C(101) C(91) 71(1) yes
C(11) C(101) C(9) 109(1) yes
C(11) C(101) C(13) 98.3(9) yes
C(11) C(101) C(91) 108.6(9) yes
C(13) C(101) C(131) 27(1) yes
C(13) C(101) C(9) 139(1) yes
C(13) C(101) C(91) 113(1) yes
C(141) C(131) C(151) 123(1) yes
C(141) C(131) C(13) 133(2) yes
C(141) C(131) C(14) 103(2) yes
C(141) C(131) C(16) 70(1) yes
C(141) C(131) C(101) 118(1) yes
C(13) C(131) C(151) 77(2) yes
C(13) C(131) C(14) 108(2) yes
C(13) C(131) C(16) 62(2) yes
C(13) C(131) C(101) 79(2) yes
C(14) C(131) C(151) 32(1) yes
C(14) C(131) C(16) 139(2) yes
C(14) C(131) C(101) 112(1) yes
C(16) C(131) C(151) 117(1) yes
C(16) C(131) C(101) 105(1) yes
C(101) C(131) C(151) 112(1) yes
C(13) C(151) C(14) 73(2) yes
C(13) C(151) C(15) 59(1) yes
C(13) C(151) C(131) 26(1) yes
C(14) C(151) C(15) 132(2) yes
C(14) C(151) C(131) 46(2) yes
C(15) C(151) C(131) 86(1) yes
C(13) C(161) C(16) 87(3) yes
F(1) B(1) F(2) 106.1(6) yes
F(1) B(1) F(3) 107.6(7) yes
F(1) B(1) F(4) 120.3(7) yes
F(1) B(1) F(31) 122.4(7) yes
F(1) B(1) F(41) 92(1) yes
F(2) B(1) F(3) 109.7(8) yes
F(2) B(1) F(4) 99.5(7) yes
F(2) B(1) F(31) 77.1(7) yes
F(2) B(1) F(41) 151(1) yes
F(3) B(1) F(4) 112.8(6) yes
F(3) B(1) F(11) 140(1) yes
F(3) B(1) F(21) 125(1) yes
F(3) B(1) F(41) 83(1) yes
F(4) B(1) F(11) 100(1) yes
F(4) B(1) F(31) 115.4(7) yes
F(11) B(1) F(1) 69(1) yes
F(11) B(1) F(2) 41(1) yes
F(11) B(1) F(21) 68(1) yes
F(11) B(1) F(31) 113(1) yes
F(11) B(1) F(41) 134(1) yes
F(21) B(1) F(1) 126(1) yes
F(21) B(1) F(2) 57(1) yes
F(21) B(1) F(4) 41(1) yes
F(21) B(1) F(31) 103(1) yes
F(21) B(1) F(41) 94(1) yes
F(31) B(1) F(3) 32.8(6) yes
F(31) B(1) F(41) 111(1) yes
F(41) B(1) F(4) 52.1(9) yes
C(1) I(1) O(6) 167.4(2) yes
C(7) I(1) O(2) 161.0(2) yes

loop_
_geom_bond_atom_site_label_1
_geom_bond_atom_site_label_2
_geom_bond_distance
_geom_bond_publ_flag
I(1) C(1) 2.091(7) yes
I(1) C(7) 2.092(7) yes
F(1) F(11) 1.57(3) yes
F(1) B(1) 1.37(1) yes
F(2) F(11) 1.01(3) yes
F(2) F(21) 1.41(3) yes
F(2) B(1) 1.44(1) yes
F(3) F(31) 0.78(1) yes
F(3) B(1) 1.34(1) yes
F(4) F(21) 1.04(4) yes
F(4) F(41) 1.23(2) yes
F(4) B(1) 1.415(9) yes
F(11) F(21) 1.62(4) yes
F(11) B(1) 1.38(3) yes
F(21) B(1) 1.49(4) yes
F(31) B(1) 1.41(1) yes
F(41) B(1) 1.38(2) yes
O(1) C(17) 1.440(8) yes
O(1) C(28) 1.420(7) yes
O(2) C(18) 1.410(7) yes
O(2) C(19) 1.426(7) yes
O(3) C(20) 1.432(7) yes
O(3) C(21) 1.433(7) yes
O(4) C(22) 1.470(8) yes
O(4) C(23) 1.44(1) yes
O(5) C(24) 1.45(1) yes
O(5) C(25) 1.41(1) yes
O(6) C(26) 1.43(1) yes
O(6) C(27) 1.427(9) yes
C(1) C(2) 1.351(8) yes
C(1) C(6) 1.38(1) yes
C(2) C(3) 1.42(1) yes
C(2) H(1) 0.95(1) no
C(3) C(4) 1.36(1) yes
C(3) H(2) 0.950(9) no
C(4) C(5) 1.36(1) yes
C(4) H(3) 0.95(1) no
C(5) C(6) 1.40(1) yes
C(5) H(4) 0.95(1) no
C(6) H(5) 0.95(1) no
C(7) C(8) 1.507(8) yes
C(7) C(12) 1.326(8) yes
C(8) C(9) 1.47(3) yes
C(8) C(91) 1.62(1) yes
C(9) C(10) 1.56(3) yes
C(9) C(91) 0.76(3) yes
C(9) C(101) 1.21(3) yes
C(10) C(11) 1.43(2) yes
C(10) C(13) 1.56(3) yes
C(10) C(91) 1.50(2) yes
C(10) C(101) 0.87(3) yes
C(11) C(12) 1.51(1) yes
C(11) C(101) 1.69(1) yes
C(12) H(6) 0.95(1) no
C(13) C(14) 1.56(4) yes
C(13) C(15) 1.69(4) yes
C(13) C(16) 1.63(4) yes
C(13) C(101) 1.54(2) yes
C(13) C(131) 0.73(3) yes
C(13) C(151) 1.58(3) yes
C(13) C(161) 1.39(3) yes
C(14) C(131) 1.16(3) yes
C(14) C(151) 0.85(3) yes
C(15) C(151) 1.81(4) yes
C(16) C(131) 1.83(5) yes
C(16) C(161) 0.89(4) yes
C(17) C(18) 1.476(9) yes
C(17) H(7) 0.950(8) no
C(17) H(8) 0.95(1) no
C(18) H(9) 0.950(9) no
C(18) H(10) 0.950(9) no
C(19) C(20) 1.505(9) yes
C(19) H(11) 0.950(9) no
C(19) H(12) 0.95(1) no
C(20) H(13) 0.950(8) no
C(20) H(14) 0.950(9) no
C(21) C(22) 1.429(9) yes
C(21) H(15) 0.95(1) no
C(21) H(16) 0.950(8) no
C(22) H(17) 0.95(1) no
C(22) H(18) 0.950(9) no
C(23) C(24) 1.45(2) yes
C(23) H(19) 0.95(1) no
C(23) H(20) 0.95(1) no
C(24) H(21) 0.95(1) no
C(24) H(22) 0.95(2) no
C(25) C(26) 1.51(1) yes
C(25) H(23) 0.95(1) no
C(25) H(24) 0.95(1) no
C(26) H(25) 0.95(1) no
C(26) H(26) 0.95(1) no
C(27) C(28) 1.46(1) yes
C(27) H(27) 0.95(1) no
C(27) H(28) 0.950(8) no
C(28) H(29) 0.95(1) no
C(28) H(30) 0.950(9) no
C(29) C(30) 1.36(4) yes
C(30) C(31) 1.59(5) yes
C(91) C(101) 1.52(2) yes
C(101) C(131) 1.49(2) yes
C(131) C(141) 1.44(2) yes
C(131) C(151) 1.57(2) yes

loop_
_geom_contact_atom_site_label_1
_geom_contact_atom_site_label_2
_geom_contact_distance
_geom_contact_publ_flag
_geom_contact_site_symmetry_2
I(1) O(1) 3.215(4) yes 55501
I(1) O(2) 3.023(4) yes 55501
I(1) O(5) 3.349(5) yes 55501
I(1) O(6) 3.175(5) yes 55501
I(1) C(2) 3.006(6) yes 55501
I(1) C(6) 3.005(8) yes 55501
I(1) C(8) 3.097(6) yes 55501
I(1) C(12) 2.919(8) yes 55501
I(1) H(1) 3.051(6) no 55501
I(1) H(5) 3.034(8) no 55501
I(1) H(6) 2.900(7) no 55501
I(1) H(8) 3.545(6) no 55501
I(1) H(29) 3.545(6) no 55501
F(1) F(2) 2.25(1) yes 55501
F(1) F(3) 2.19(1) yes 55501
F(1) F(4) 2.414(9) yes 55501
F(1) F(11) 1.57(3) yes 55501
F(1) F(21) 2.56(3) yes 55501
F(1) F(31) 2.44(1) yes 55501
F(1) F(41) 1.99(2) yes 55501
F(1) C(6) 3.588(9) yes 55501
F(1) C(12) 3.46(1) yes 55501
F(1) C(24) 3.45(1) yes 56501
F(1) C(30) 3.53(3) yes 56502
F(1) H(5) 2.661(9) no 55501
F(1) H(6) 3.05(1) no 55501
F(1) H(21) 2.78(1) no 56501
F(1) H(22) 3.31(1) no 56501
F(1) H(23) 2.98(1) no 56501
F(2) F(1) 2.25(1) yes 55501
F(2) F(3) 2.28(1) yes 55501
F(2) F(4) 2.18(1) yes 55501
F(2) F(31) 1.78(2) yes 55501
F(2) F(41) 2.74(2) yes 55501
F(2) C(6) 3.53(1) yes 55501
F(2) C(17) 3.55(1) yes 55501
F(2) H(5) 2.81(1) no 55501
F(2) H(6) 2.88(1) no 55501
F(2) H(8) 2.63(1) no 55501
F(2) H(29) 3.02(1) no 55501
F(3) F(1) 2.19(1) yes 55501
F(3) F(2) 2.28(1) yes 55501
F(3) F(4) 2.30(1) yes 55501
F(3) F(11) 2.56(3) yes 55501
F(3) F(21) 2.52(4) yes 55501
F(3) F(41) 1.82(2) yes 55501
F(3) C(4) 3.14(1) yes 65501
F(3) C(12) 3.40(1) yes 55501
F(3) H(2) 3.48(1) no 65501
F(3) H(3) 2.43(1) no 65501
F(3) H(6) 2.62(1) no 55501
F(3) H(18) 3.10(1) no 66501
F(3) H(29) 3.44(1) no 55501
F(4) F(1) 2.414(9) yes 55501
F(4) F(2) 2.18(1) yes 55501
F(4) F(3) 2.30(1) yes 55501
F(4) F(11) 2.15(3) yes 55501
F(4) F(31) 2.39(1) yes 55501
F(4) C(22) 3.49(1) yes 66501
F(4) C(25) 3.52(1) yes 56501
F(4) C(26) 3.15(1) yes 56501
F(4) H(16) 3.022(9) no 66501
F(4) H(17) 3.45(1) no 66501
F(4) H(18) 2.93(1) no 66501
F(4) H(22) 3.18(1) no 56501
F(4) H(23) 3.01(1) no 56501
F(4) H(25) 3.09(1) no 56501
F(4) H(26) 2.59(1) no 56501
F(11) F(1) 1.57(3) yes 55501
F(11) F(3) 2.56(3) yes 55501
F(11) F(4) 2.15(3) yes 55501
F(11) F(21) 1.62(4) yes 55501
F(11) F(31) 2.34(3) yes 55501
F(11) F(41) 2.56(3) yes 55501
F(11) C(6) 3.02(3) yes 55501
F(11) C(24) 3.38(3) yes 56501
F(11) H(5) 2.24(3) no 55501
F(11) H(6) 3.15(3) no 55501
F(11) H(8) 3.46(3) no 55501
F(11) H(21) 2.99(3) no 56501
F(11) H(22) 2.87(3) no 56501
F(21) F(1) 2.56(3) yes 55501
F(21) F(3) 2.52(4) yes 55501
F(21) F(11) 1.62(4) yes 55501
F(21) F(31) 2.29(4) yes 55501
F(21) F(41) 2.10(4) yes 55501
F(21) H(8) 3.29(4) no 55501
F(21) H(22) 3.10(4) no 56501
F(21) H(26) 3.11(4) no 56501
F(31) F(1) 2.44(1) yes 55501
F(31) F(2) 1.78(2) yes 55501
F(31) F(4) 2.39(1) yes 55501
F(31) F(11) 2.34(3) yes 55501
F(31) F(21) 2.29(4) yes 55501
F(31) F(41) 2.31(2) yes 55501
F(31) C(4) 3.41(1) yes 65501
F(31) C(12) 3.23(1) yes 55501
F(31) H(2) 3.33(1) no 65501
F(31) H(3) 2.83(1) no 65501
F(31) H(6) 2.34(1) no 55501
F(31) H(18) 3.51(1) no 66501
F(31) H(29) 2.70(1) no 55501
F(41) F(1) 1.99(2) yes 55501
F(41) F(2) 2.74(2) yes 55501
F(41) F(3) 1.82(2) yes 55501
F(41) F(11) 2.56(3) yes 55501
F(41) F(21) 2.10(4) yes 55501
F(41) F(31) 2.31(2) yes 55501
F(41) C(22) 3.15(2) yes 66501
F(41) C(25) 3.38(2) yes 56501
F(41) C(26) 3.34(2) yes 56501
F(41) C(161) 3.59(3) yes 66502
F(41) H(16) 3.38(2) no 66501
F(41) H(17) 2.92(2) no 66501
F(41) H(18) 2.58(2) no 66501
F(41) H(23) 2.65(2) no 56501
F(41) H(25) 3.08(2) no 56501
F(41) H(26) 3.11(2) no 56501
O(1) I(1) 3.215(4) yes 55501
O(1) O(2) 2.904(6) yes 55501
O(1) O(6) 2.870(6) yes 55501
O(1) C(18) 2.369(8) yes 55501
O(1) C(27) 2.352(8) yes 55501
O(1) H(7) 1.976(7) no 55501
O(1) H(8) 1.972(8) no 55501
O(1) H(9) 3.180(8) no 55501
O(1) H(10) 2.470(8) no 55501
O(1) H(27) 2.470(9) no 55501
O(1) H(28) 3.162(8) no 55501
O(1) H(29) 1.958(8) no 55501
O(1) H(30) 1.947(6) no 55501
O(2) I(1) 3.023(4) yes 55501
O(2) O(1) 2.904(6) yes 55501
O(2) O(3) 2.888(5) yes 55501
O(2) C(1) 3.267(7) yes 55501
O(2) C(2) 3.528(7) yes 55501
O(2) C(17) 2.381(7) yes 55501
O(2) C(20) 2.437(7) yes 55501
O(2) H(1) 3.432(7) no 55501
O(2) H(7) 3.186(7) no 55501
O(2) H(8) 2.505(7) no 55501
O(2) H(9) 1.941(7) no 55501
O(2) H(10) 1.939(8) no 55501
O(2) H(11) 1.950(8) no 55501
O(2) H(12) 1.952(7) no 55501
O(2) H(13) 3.243(7) no 55501
O(2) H(14) 2.591(8) no 55501
O(3) O(2) 2.888(5) yes 55501
O(3) O(4) 2.875(6) yes 55501
O(3) C(2) 3.196(8) yes 55501
O(3) C(19) 2.363(7) yes 55501
O(3) C(22) 2.353(7) yes 55501
O(3) H(1) 2.379(8) no 55501
O(3) H(11) 3.179(7) no 55501
O(3) H(12) 2.480(7) no 55501
O(3) H(13) 1.971(7) no 55501
O(3) H(14) 1.973(7) no 55501
O(3) H(15) 1.966(8) no 55501
O(3) H(16) 1.959(7) no 55501
O(3) H(17) 2.480(7) no 55501
O(3) H(18) 3.166(7) no 55501
O(3) H(25) 3.339(8) no 45501
O(3) H(28) 3.020(8) no 45501
O(4) O(3) 2.875(6) yes 55501
O(4) O(5) 2.953(7) yes 55501
O(4) C(21) 2.354(8) yes 55501
O(4) C(24) 2.34(1) yes 55501
O(4) H(15) 2.461(8) no 55501
O(4) H(16) 3.173(8) no 55501
O(4) H(17) 2.000(9) no 55501
O(4) H(18) 1.999(8) no 55501
O(4) H(19) 1.995(9) no 55501
O(4) H(20) 1.97(1) no 55501
O(4) H(21) 3.15(1) no 55501
O(4) H(22) 2.36(1) no 55501
O(5) I(1) 3.349(5) yes 55501
O(5) O(4) 2.953(7) yes 55501
O(5) O(6) 2.865(6) yes 55501
O(5) C(7) 3.153(9) yes 55501
O(5) C(8) 3.196(9) yes 55501
O(5) C(23) 2.39(1) yes 55501
O(5) C(26) 2.424(9) yes 55501
O(5) H(19) 3.20(1) no 55501
O(5) H(20) 2.43(1) no 55501
O(5) H(21) 1.986(9) no 55501
O(5) H(22) 1.98(1) no 55501
O(5) H(23) 1.94(1) no 55501
O(5) H(24) 1.93(1) no 55501
O(5) H(25) 3.228(9) no 55501
O(5) H(26) 2.595(9) no 55501
O(6) I(1) 3.175(5) yes 55501
O(6) O(1) 2.870(6) yes 55501
O(6) O(5) 2.865(6) yes 55501
O(6) C(7) 3.458(9) yes 55501
O(6) C(12) 3.44(1) yes 55501
O(6) C(25) 2.37(1) yes 55501
O(6) C(28) 2.361(8) yes 55501
O(6) H(2) 2.893(9) no 65501
O(6) H(6) 3.15(1) no 55501
O(6) H(23) 3.19(1) no 55501
O(6) H(24) 2.51(1) no 55501
O(6) H(25) 1.97(1) no 55501
O(6) H(26) 1.98(1) no 55501
O(6) H(27) 1.96(1) no 55501
O(6) H(28) 1.964(7) no 55501
O(6) H(29) 2.485(8) no 55501
O(6) H(30) 3.174(8) no 55501
C(1) O(2) 3.267(7) yes 55501
C(1) C(3) 2.386(9) yes 55501
C(1) C(4) 2.75(1) yes 55501
C(1) C(5) 2.40(1) yes 55501
C(1) C(7) 3.020(9) yes 55501
C(1) C(8) 3.521(9) yes 55501
C(1) H(1) 2.009(8) no 55501
C(1) H(2) 3.242(9) no 55501
C(1) H(4) 3.26(1) no 55501
C(1) H(5) 2.038(9) no 55501
C(1) H(12) 3.260(9) no 55501
C(2) I(1) 3.006(6) yes 55501
C(2) O(2) 3.528(7) yes 55501
C(2) O(3) 3.196(8) yes 55501
C(2) C(4) 2.40(1) yes 55501
C(2) C(5) 2.77(1) yes 55501
C(2) C(6) 2.39(1) yes 55501
C(2) C(19) 3.463(9) yes 55501
C(2) H(2) 2.07(1) no 55501
C(2) H(3) 3.26(1) no 55501
C(2) H(5) 3.240(9) no 55501
C(2) H(12) 2.776(9) no 55501
C(2) H(28) 3.334(9) no 45501
C(3) C(1) 2.386(9) yes 55501
C(3) C(5) 2.37(1) yes 55501
C(3) C(6) 2.760(9) yes 55501
C(3) H(1) 2.07(1) no 55501
C(3) H(3) 2.00(1) no 55501
C(3) H(4) 3.23(1) no 55501
C(3) H(6) 3.51(1) no 45501
C(3) H(12) 3.37(1) no 55501
C(3) H(28) 3.31(1) no 45501
C(4) F(3) 3.14(1) yes 45501
C(4) F(31) 3.41(1) yes 45501
C(4) C(1) 2.75(1) yes 55501
C(4) C(2) 2.40(1) yes 55501
C(4) C(6) 2.39(1) yes 55501
C(4) H(1) 3.26(1) no 55501
C(4) H(2) 2.01(1) no 55501
C(4) H(4) 2.02(1) no 55501
C(4) H(5) 3.25(1) no 55501
C(4) H(19) 3.52(1) no 56501
C(5) C(1) 2.40(1) yes 55501
C(5) C(2) 2.77(1) yes 55501
C(5) C(3) 2.37(1) yes 55501
C(5) H(2) 3.23(1) no 55501
C(5) H(3) 2.01(1) no 55501
C(5) H(5) 2.05(1) no 55501
C(5) H(19) 2.89(1) no 56501
C(5) H(21) 3.58(1) no 56501
C(6) I(1) 3.005(8) yes 55501
C(6) F(1) 3.588(9) yes 55501
C(6) F(2) 3.53(1) yes 55501
C(6) F(11) 3.02(3) yes 55501
C(6) C(2) 2.39(1) yes 55501
C(6) C(3) 2.760(9) yes 55501
C(6) C(4) 2.39(1) yes 55501
C(6) C(7) 3.30(1) yes 55501
C(6) H(1) 3.25(1) no 55501
C(6) H(3) 3.25(1) no 55501
C(6) H(4) 2.04(1) no 55501
C(7) O(5) 3.153(9) yes 55501
C(7) O(6) 3.458(9) yes 55501
C(7) C(1) 3.020(9) yes 55501
C(7) C(6) 3.30(1) yes 55501
C(7) C(9) 2.39(3) yes 55501
C(7) C(10) 2.82(2) yes 55501
C(7) C(11) 2.46(1) yes 55501
C(7) C(25) 3.53(1) yes 55501
C(7) C(91) 2.62(1) yes 55501
C(7) C(101) 2.91(1) yes 55501
C(7) H(5) 3.03(1) no 55501
C(7) H(6) 1.978(8) no 55501
C(7) H(24) 3.03(1) no 55501
C(8) I(1) 3.097(6) yes 55501
C(8) O(5) 3.196(9) yes 55501
C(8) C(1) 3.521(9) yes 55501
C(8) C(10) 2.59(2) yes 55501
C(8) C(11) 2.99(1) yes 55501
C(8) C(12) 2.533(9) yes 55501
C(8) C(91) 1.62(1) yes 55501
C(8) C(101) 2.52(1) yes 55501
C(8) H(6) 3.379(9) no 55501
C(8) H(20) 3.55(1) no 55501
C(8) H(24) 3.37(1) no 55501
C(9) C(7) 2.39(3) yes 55501
C(9) C(10) 1.56(3) yes 55501
C(9) C(11) 2.39(2) yes 55501
C(9) C(12) 2.75(2) yes 55501
C(9) C(13) 2.59(3) yes 55501
C(9) C(14) 3.30(4) yes 55501
C(9) C(16) 3.18(5) yes 55501
C(9) C(131) 2.47(3) yes 55501
C(9) C(141) 3.00(3) yes 55501
C(9) C(161) 3.40(4) yes 55501
C(9) H(24) 3.39(3) no 55501
C(10) C(7) 2.82(2) yes 55501
C(10) C(8) 2.59(2) yes 55501
C(10) C(9) 1.56(3) yes 55501
C(10) C(12) 2.48(2) yes 55501
C(10) C(13) 1.56(3) yes 55501
C(10) C(14) 2.69(4) yes 55501
C(10) C(15) 2.46(4) yes 55501
C(10) C(16) 2.53(4) yes 55501
C(10) C(131) 1.87(3) yes 55501
C(10) C(141) 3.00(3) yes 55501
C(10) C(151) 2.78(3) yes 55501
C(10) C(161) 2.34(3) yes 55501
C(10) H(6) 3.32(2) no 55501
C(11) C(7) 2.46(1) yes 55501
C(11) C(8) 2.99(1) yes 55501
C(11) C(9) 2.39(2) yes 55501
C(11) C(13) 2.45(2) yes 55501
C(11) C(14) 3.03(3) yes 55501
C(11) C(15) 2.70(4) yes 55501
C(11) C(91) 2.61(1) yes 55501
C(11) C(101) 1.69(1) yes 55501
C(11) C(131) 2.74(2) yes 55501
C(11) C(151) 2.96(2) yes 55501
C(11) C(161) 3.43(3) yes 55501
C(11) H(2) 3.39(1) no 65501
C(11) H(3) 3.32(1) no 65501
C(11) H(6) 2.15(1) no 55501
C(11) H(24) 3.55(1) no 55501
C(12) I(1) 2.919(8) yes 55501
C(12) F(1) 3.46(1) yes 55501
C(12) F(3) 3.40(1) yes 55501
C(12) F(31) 3.23(1) yes 55501
C(12) O(6) 3.44(1) yes 55501
C(12) C(8) 2.533(9) yes 55501
C(12) C(9) 2.75(2) yes 55501
C(12) C(10) 2.48(2) yes 55501
C(12) C(91) 3.00(1) yes 55501
C(12) C(101) 2.69(1) yes 55501
C(12) H(2) 3.16(1) no 65501
C(12) H(5) 3.19(1) no 55501
C(12) H(24) 3.16(1) no 55501
C(13) C(9) 2.59(3) yes 55501
C(13) C(10) 1.56(3) yes 55501
C(13) C(11) 2.45(2) yes 55501
C(13) C(14) 1.56(4) yes 55501
C(13) C(15) 1.69(4) yes 55501
C(13) C(16) 1.63(4) yes 55501
C(13) C(91) 2.57(2) yes 55501
C(13) C(101) 1.54(2) yes 55501
C(13) C(141) 2.01(2) yes 55501
C(13) C(151) 1.58(3) yes 55501
C(14) C(9) 3.30(4) yes 55501
C(14) C(10) 2.69(4) yes 55501
C(14) C(11) 3.03(3) yes 55501
C(14) C(13) 1.56(4) yes 55501
C(14) C(15) 2.46(5) yes 55501
C(14) C(16) 2.81(5) yes 55501
C(14) C(31) 3.50(5) yes 65501
C(14) C(91) 3.59(3) yes 55501
C(14) C(101) 2.22(3) yes 55501
C(14) C(141) 2.05(3) yes 55501
C(14) C(161) 2.74(4) yes 55501
C(14) H(23) 3.29(3) no 65502
C(14) H(24) 3.57(3) no 65502
C(15) C(10) 2.46(4) yes 55501
C(15) C(11) 2.70(4) yes 55501
C(15) C(13) 1.69(4) yes 55501
C(15) C(14) 2.46(5) yes 55501
C(15) C(15) 2.59(5) yes 66502
C(15) C(16) 2.68(5) yes 55501
C(15) C(101) 2.83(4) yes 55501
C(15) C(131) 2.32(4) yes 55501
C(15) C(141) 3.55(4) yes 55501
C(15) C(151) 1.81(4) yes 55501
C(15) C(161) 1.90(4) yes 55501
C(16) C(9) 3.18(5) yes 55501
C(16) C(10) 2.53(4) yes 55501
C(16) C(13) 1.63(4) yes 55501
C(16) C(14) 2.81(5) yes 55501
C(16) C(15) 2.68(5) yes 55501
C(16) C(23) 3.16(4) yes 55502
C(16) C(91) 2.84(4) yes 55501
C(16) C(101) 2.64(4) yes 55501
C(16) C(131) 1.83(5) yes 55501
C(16) C(141) 1.92(5) yes 55501
C(16) C(151) 2.91(4) yes 55501
C(16) H(4) 3.57(4) no 56502
C(16) H(17) 3.27(4) no 55502
C(16) H(19) 2.92(4) no 55502
C(16) H(20) 2.56(4) no 55502
C(17) F(2) 3.55(1) yes 55501
C(17) O(2) 2.381(7) yes 55501
C(17) C(28) 2.35(1) yes 55501
C(17) H(9) 2.00(1) no 55501
C(17) H(10) 2.000(9) no 55501
C(17) H(29) 2.556(9) no 55501
C(17) H(30) 2.518(9) no 55501
C(18) O(1) 2.369(8) yes 55501
C(18) C(19) 2.344(9) yes 55501
C(18) C(20) 3.109(8) yes 55501
C(18) H(7) 2.007(9) no 55501
C(18) H(8) 2.008(9) no 55501
C(18) H(11) 2.379(9) no 55501
C(18) H(12) 3.119(9) no 55501
C(18) H(14) 2.844(8) no 55501
C(19) O(3) 2.363(7) yes 55501
C(19) C(2) 3.463(9) yes 55501
C(19) C(18) 2.344(9) yes 55501
C(19) H(1) 3.187(9) no 55501
C(19) H(9) 2.535(8) no 55501
C(19) H(10) 2.521(9) no 55501
C(19) H(13) 2.039(8) no 55501
C(19) H(14) 2.04(1) no 55501
C(19) H(28) 3.091(8) no 45501
C(20) O(2) 2.437(7) yes 55501
C(20) C(18) 3.109(8) yes 55501
C(20) C(21) 2.376(8) yes 55501
C(20) H(1) 3.322(9) no 55501
C(20) H(9) 3.510(8) no 55501
C(20) H(10) 2.813(8) no 55501
C(20) H(11) 2.024(9) no 55501
C(20) H(12) 2.02(1) no 55501
C(20) H(15) 2.508(9) no 55501
C(20) H(16) 2.628(8) no 55501
C(20) H(28) 3.016(9) no 45501
C(21) O(4) 2.354(8) yes 55501
C(21) C(20) 2.376(8) yes 55501
C(21) H(1) 3.37(1) no 55501
C(21) H(13) 2.558(9) no 55501
C(21) H(14) 2.604(8) no 55501
C(21) H(17) 1.97(1) no 55501
C(21) H(18) 1.962(9) no 55501
C(21) H(25) 3.30(1) no 45501
C(22) F(4) 3.49(1) yes 44501
C(22) F(41) 3.15(2) yes 44501
C(22) O(3) 2.353(7) yes 55501
C(22) C(23) 2.39(1) yes 55501
C(22) H(1) 3.44(1) no 55501
C(22) H(15) 1.96(1) no 55501
C(22) H(16) 1.95(1) no 55501
C(22) H(19) 2.55(1) no 55501
C(22) H(20) 2.62(1) no 55501
C(22) H(25) 3.39(1) no 45501
C(23) O(5) 2.39(1) yes 55501
C(23) C(16) 3.16(4) yes 55502
C(23) C(22) 2.39(1) yes 55501
C(23) H(4) 3.09(1) no 54501
C(23) H(17) 2.57(1) no 55501
C(23) H(18) 2.59(1) no 55501
C(23) H(21) 1.99(2) no 55501
C(23) H(22) 1.96(2) no 55501
C(24) F(1) 3.45(1) yes 54501
C(24) F(11) 3.38(3) yes 54501
C(24) O(4) 2.34(1) yes 55501
C(24) C(25) 2.44(1) yes 55501
C(24) C(26) 3.26(1) yes 55501
C(24) C(31) 3.58(4) yes 55502
C(24) H(4) 3.40(1) no 54501
C(24) H(19) 2.01(1) no 55501
C(24) H(20) 1.97(2) no 55501
C(24) H(23) 2.48(1) no 55501
C(24) H(24) 3.18(1) no 55501
C(24) H(26) 3.02(1) no 55501
C(25) F(4) 3.52(1) yes 54501
C(25) F(41) 3.38(2) yes 54501
C(25) O(6) 2.37(1) yes 55501
C(25) C(7) 3.53(1) yes 55501
C(25) C(24) 2.44(1) yes 55501
C(25) H(21) 2.65(1) no 55501
C(25) H(22) 2.66(1) no 55501
C(25) H(25) 2.04(1) no 55501
C(25) H(26) 2.04(1) no 55501
C(26) F(4) 3.15(1) yes 54501
C(26) F(41) 3.34(2) yes 54501
C(26) O(5) 2.424(9) yes 55501
C(26) C(24) 3.26(1) yes 55501
C(26) C(27) 2.31(1) yes 55501
C(26) H(2) 3.44(1) no 65501
C(26) H(16) 3.43(1) no 65501
C(26) H(22) 3.05(1) no 55501
C(26) H(23) 2.03(1) no 55501
C(26) H(24) 2.02(1) no 55501
C(26) H(27) 2.41(1) no 55501
C(26) H(28) 2.57(1) no 55501
C(27) O(1) 2.352(8) yes 55501
C(27) C(26) 2.31(1) yes 55501
C(27) H(2) 3.26(1) no 65501
C(27) H(12) 3.322(8) no 65501
C(27) H(13) 3.19(1) no 65501
C(27) H(25) 2.49(1) no 55501
C(27) H(26) 2.51(1) no 55501
C(27) H(29) 1.99(1) no 55501
C(27) H(30) 1.99(1) no 55501
C(28) O(6) 2.361(8) yes 55501
C(28) C(17) 2.35(1) yes 55501
C(28) H(7) 2.559(9) no 55501
C(28) H(8) 2.53(1) no 55501
C(28) H(27) 1.99(1) no 55501
C(28) H(28) 1.98(1) no 55501
C(29) C(30) 1.90(3) yes 56502
C(29) C(31) 2.13(4) yes 55501
C(29) C(31) 3.29(4) yes 56502
C(29) H(4) 3.36(2) no 55501
C(29) H(4) 3.17(2) no 56502
C(30) F(1) 3.53(3) yes 56502
C(30) C(29) 1.90(3) yes 56502
C(30) C(30) 2.98(4) yes 56502
C(30) C(31) 1.59(5) yes 55501
C(30) C(151) 3.46(3) yes 45501
C(30) H(4) 3.20(3) no 56502
C(30) H(21) 3.28(3) no 55502
C(31) C(14) 3.50(5) yes 45501
C(31) C(24) 3.58(4) yes 55502
C(31) C(29) 2.13(4) yes 55501
C(31) C(29) 3.29(4) yes 56502
C(31) C(30) 1.59(5) yes 55501
C(31) C(91) 3.56(5) yes 55501
C(31) C(151) 3.08(5) yes 45501
C(31) H(21) 2.85(4) no 55502
C(31) H(23) 3.57(4) no 55502
C(91) C(7) 2.62(1) yes 55501
C(91) C(8) 1.62(1) yes 55501
C(91) C(11) 2.61(1) yes 55501
C(91) C(12) 3.00(1) yes 55501
C(91) C(13) 2.57(2) yes 55501
C(91) C(14) 3.59(3) yes 55501
C(91) C(16) 2.84(4) yes 55501
C(91) C(31) 3.56(5) yes 55501
C(91) C(131) 2.60(2) yes 55501
C(91) C(141) 3.08(2) yes 55501
C(91) C(161) 3.07(3) yes 55501
C(101) C(7) 2.91(1) yes 55501
C(101) C(8) 2.52(1) yes 55501
C(101) C(11) 1.69(1) yes 55501
C(101) C(12) 2.69(1) yes 55501
C(101) C(13) 1.54(2) yes 55501
C(101) C(14) 2.22(3) yes 55501
C(101) C(15) 2.83(4) yes 55501
C(101) C(16) 2.64(4) yes 55501
C(101) C(141) 2.52(2) yes 55501
C(101) C(151) 2.56(2) yes 55501
C(101) C(161) 2.65(3) yes 55501
C(101) H(6) 3.56(1) no 55501
C(101) H(24) 3.55(2) no 55501
C(131) C(9) 2.47(3) yes 55501
C(131) C(10) 1.87(3) yes 55501
C(131) C(11) 2.74(2) yes 55501
C(131) C(15) 2.32(4) yes 55501
C(131) C(16) 1.83(5) yes 55501
C(131) C(91) 2.60(2) yes 55501
C(131) C(151) 1.57(2) yes 55501
C(131) C(161) 1.91(3) yes 55501
C(141) C(9) 3.00(3) yes 55501
C(141) C(10) 3.00(3) yes 55501
C(141) C(13) 2.01(2) yes 55501
C(141) C(14) 2.05(3) yes 55501
C(141) C(15) 3.55(4) yes 55501
C(141) C(16) 1.92(5) yes 55501
C(141) C(91) 3.08(2) yes 55501
C(141) C(101) 2.52(2) yes 55501
C(141) C(151) 2.66(2) yes 55501
C(141) C(161) 2.51(3) yes 55501
C(141) H(17) 3.33(2) no 55502
C(141) H(20) 3.35(2) no 55502
C(141) H(23) 3.60(2) no 65502
C(151) C(10) 2.78(3) yes 55501
C(151) C(11) 2.96(2) yes 55501
C(151) C(13) 1.58(3) yes 55501
C(151) C(15) 1.81(4) yes 55501
C(151) C(16) 2.91(4) yes 55501
C(151) C(30) 3.46(3) yes 65501
C(151) C(31) 3.08(5) yes 65501
C(151) C(101) 2.56(2) yes 55501
C(151) C(131) 1.57(2) yes 55501
C(151) C(141) 2.66(2) yes 55501
C(151) C(161) 2.58(3) yes 55501
C(151) H(23) 3.31(2) no 65502
C(161) F(41) 3.59(3) yes 66502
C(161) C(9) 3.40(4) yes 55501
C(161) C(10) 2.34(3) yes 55501
C(161) C(11) 3.43(3) yes 55501
C(161) C(14) 2.74(4) yes 55501
C(161) C(15) 1.90(4) yes 55501
C(161) C(91) 3.07(3) yes 55501
C(161) C(101) 2.65(3) yes 55501
C(161) C(131) 1.91(3) yes 55501
C(161) C(141) 2.51(3) yes 55501
C(161) C(151) 2.58(3) yes 55501
C(161) H(3) 3.33(3) no 56502
C(161) H(4) 3.43(3) no 56502
C(161) H(19) 3.31(3) no 55502
C(161) H(20) 3.29(2) no 55502
B(1) H(5) 3.331(9) no 55501
B(1) H(6) 3.03(1) no 55501
B(1) H(18) 3.532(9) no 66501
B(1) H(22) 3.56(1) no 56501
B(1) H(23) 3.42(1) no 56501
H(1) I(1) 3.051(6) no 55501
H(1) O(2) 3.432(7) no 55501
H(1) O(3) 2.379(8) no 55501
H(1) C(1) 2.009(8) no 55501
H(1) C(3) 2.07(1) no 55501
H(1) C(4) 3.26(1) no 55501
H(1) C(6) 3.25(1) no 55501
H(1) C(19) 3.187(9) no 55501
H(1) C(20) 3.322(9) no 55501
H(1) C(21) 3.37(1) no 55501
H(1) C(22) 3.44(1) no 55501
H(2) F(3) 3.48(1) no 45501
H(2) F(31) 3.33(1) no 45501
H(2) O(6) 2.893(9) no 45501
H(2) C(1) 3.242(9) no 55501
H(2) C(2) 2.07(1) no 55501
H(2) C(4) 2.01(1) no 55501
H(2) C(5) 3.23(1) no 55501
H(2) C(11) 3.39(1) no 45501
H(2) C(12) 3.16(1) no 45501
H(2) C(26) 3.44(1) no 45501
H(2) C(27) 3.26(1) no 45501
H(3) F(3) 2.43(1) no 45501
H(3) F(31) 2.83(1) no 45501
H(3) C(2) 3.26(1) no 55501
H(3) C(3) 2.00(1) no 55501
H(3) C(5) 2.01(1) no 55501
H(3) C(6) 3.25(1) no 55501
H(3) C(11) 3.32(1) no 45501
H(3) C(161) 3.33(3) no 56502
H(4) C(1) 3.26(1) no 55501
H(4) C(3) 3.23(1) no 55501
H(4) C(4) 2.02(1) no 55501
H(4) C(6) 2.04(1) no 55501
H(4) C(16) 3.57(4) no 56502
H(4) C(23) 3.09(1) no 56501
H(4) C(24) 3.40(1) no 56501
H(4) C(29) 3.36(2) no 55501
H(4) C(29) 3.17(2) no 56502
H(4) C(30) 3.20(3) no 56502
H(4) C(161) 3.43(3) no 56502
H(5) I(1) 3.034(8) no 55501
H(5) F(1) 2.661(9) no 55501
H(5) F(2) 2.81(1) no 55501
H(5) F(11) 2.24(3) no 55501
H(5) C(1) 2.038(9) no 55501
H(5) C(2) 3.240(9) no 55501
H(5) C(4) 3.25(1) no 55501
H(5) C(5) 2.05(1) no 55501
H(5) C(7) 3.03(1) no 55501
H(5) C(12) 3.19(1) no 55501
H(5) B(1) 3.331(9) no 55501
H(6) I(1) 2.900(7) no 55501
H(6) F(1) 3.05(1) no 55501
H(6) F(2) 2.88(1) no 55501
H(6) F(3) 2.62(1) no 55501
H(6) F(11) 3.15(3) no 55501
H(6) F(31) 2.34(1) no 55501
H(6) O(6) 3.15(1) no 55501
H(6) C(3) 3.51(1) no 65501
H(6) C(7) 1.978(8) no 55501
H(6) C(8) 3.379(9) no 55501
H(6) C(10) 3.32(2) no 55501
H(6) C(11) 2.15(1) no 55501
H(6) C(101) 3.56(1) no 55501
H(6) B(1) 3.03(1) no 55501
H(7) O(1) 1.976(7) no 55501
H(7) O(2) 3.186(7) no 55501
H(7) C(18) 2.007(9) no 55501
H(7) C(28) 2.559(9) no 55501
H(8) I(1) 3.545(6) no 55501
H(8) F(2) 2.63(1) no 55501
H(8) F(11) 3.46(3) no 55501
H(8) F(21) 3.29(4) no 55501
H(8) O(1) 1.972(8) no 55501
H(8) O(2) 2.505(7) no 55501
H(8) C(18) 2.008(9) no 55501
H(8) C(28) 2.53(1) no 55501
H(9) O(1) 3.180(8) no 55501
H(9) O(2) 1.941(7) no 55501
H(9) C(17) 2.00(1) no 55501
H(9) C(19) 2.535(8) no 55501
H(9) C(20) 3.510(8) no 55501
H(10) O(1) 2.470(8) no 55501
H(10) O(2) 1.939(8) no 55501
H(10) C(17) 2.000(9) no 55501
H(10) C(19) 2.521(9) no 55501
H(10) C(20) 2.813(8) no 55501
H(11) O(2) 1.950(8) no 55501
H(11) O(3) 3.179(7) no 55501
H(11) C(18) 2.379(9) no 55501
H(11) C(20) 2.024(9) no 55501
H(12) O(2) 1.952(7) no 55501
H(12) O(3) 2.480(7) no 55501
H(12) C(1) 3.260(9) no 55501
H(12) C(2) 2.776(9) no 55501
H(12) C(3) 3.37(1) no 55501
H(12) C(18) 3.119(9) no 55501
H(12) C(20) 2.02(1) no 55501
H(12) C(27) 3.322(8) no 45501
H(13) O(2) 3.243(7) no 55501
H(13) O(3) 1.971(7) no 55501
H(13) C(19) 2.039(8) no 55501
H(13) C(21) 2.558(9) no 55501
H(13) C(27) 3.19(1) no 45501
H(14) O(2) 2.591(8) no 55501
H(14) O(3) 1.973(7) no 55501
H(14) C(18) 2.844(8) no 55501
H(14) C(19) 2.04(1) no 55501
H(14) C(21) 2.604(8) no 55501
H(15) O(3) 1.966(8) no 55501
H(15) O(4) 2.461(8) no 55501
H(15) C(20) 2.508(9) no 55501
H(15) C(22) 1.96(1) no 55501
H(16) F(4) 3.022(9) no 44501
H(16) F(41) 3.38(2) no 44501
H(16) O(3) 1.959(7) no 55501
H(16) O(4) 3.173(8) no 55501
H(16) C(20) 2.628(8) no 55501
H(16) C(22) 1.95(1) no 55501
H(16) C(26) 3.43(1) no 45501
H(17) F(4) 3.45(1) no 44501
H(17) F(41) 2.92(2) no 44501
H(17) O(3) 2.480(7) no 55501
H(17) O(4) 2.000(9) no 55501
H(17) C(16) 3.27(4) no 55502
H(17) C(21) 1.97(1) no 55501
H(17) C(23) 2.57(1) no 55501
H(17) C(141) 3.33(2) no 55502
H(18) F(3) 3.10(1) no 44501
H(18) F(4) 2.93(1) no 44501
H(18) F(31) 3.51(1) no 44501
H(18) F(41) 2.58(2) no 44501
H(18) O(3) 3.166(7) no 55501
H(18) O(4) 1.999(8) no 55501
H(18) C(21) 1.962(9) no 55501
H(18) C(23) 2.59(1) no 55501
H(18) B(1) 3.532(9) no 44501
H(19) O(4) 1.995(9) no 55501
H(19) O(5) 3.20(1) no 55501
H(19) C(4) 3.52(1) no 54501
H(19) C(5) 2.89(1) no 54501
H(19) C(16) 2.92(4) no 55502
H(19) C(22) 2.55(1) no 55501
H(19) C(24) 2.01(1) no 55501
H(19) C(161) 3.31(3) no 55502
H(20) O(4) 1.97(1) no 55501
H(20) O(5) 2.43(1) no 55501
H(20) C(8) 3.55(1) no 55501
H(20) C(16) 2.56(4) no 55502
H(20) C(22) 2.62(1) no 55501
H(20) C(24) 1.97(2) no 55501
H(20) C(141) 3.35(2) no 55502
H(20) C(161) 3.29(2) no 55502
H(21) F(1) 2.78(1) no 54501
H(21) F(11) 2.99(3) no 54501
H(21) O(4) 3.15(1) no 55501
H(21) O(5) 1.986(9) no 55501
H(21) C(5) 3.58(1) no 54501
H(21) C(23) 1.99(2) no 55501
H(21) C(25) 2.65(1) no 55501
H(21) C(30) 3.28(3) no 55502
H(21) C(31) 2.85(4) no 55502
H(22) F(1) 3.31(1) no 54501
H(22) F(4) 3.18(1) no 54501
H(22) F(11) 2.87(3) no 54501
H(22) F(21) 3.10(4) no 54501
H(22) O(4) 2.36(1) no 55501
H(22) O(5) 1.98(1) no 55501
H(22) C(23) 1.96(2) no 55501
H(22) C(25) 2.66(1) no 55501
H(22) C(26) 3.05(1) no 55501
H(22) B(1) 3.56(1) no 54501
H(23) F(1) 2.98(1) no 54501
H(23) F(4) 3.01(1) no 54501
H(23) F(41) 2.65(2) no 54501
H(23) O(5) 1.94(1) no 55501
H(23) O(6) 3.19(1) no 55501
H(23) C(14) 3.29(3) no 65502
H(23) C(24) 2.48(1) no 55501
H(23) C(26) 2.03(1) no 55501
H(23) C(31) 3.57(4) no 55502
H(23) C(141) 3.60(2) no 65502
H(23) C(151) 3.31(2) no 65502
H(23) B(1) 3.42(1) no 54501
H(24) O(5) 1.93(1) no 55501
H(24) O(6) 2.51(1) no 55501
H(24) C(7) 3.03(1) no 55501
H(24) C(8) 3.37(1) no 55501
H(24) C(9) 3.39(3) no 55501
H(24) C(11) 3.55(1) no 55501
H(24) C(12) 3.16(1) no 55501
H(24) C(14) 3.57(3) no 65502
H(24) C(24) 3.18(1) no 55501
H(24) C(26) 2.02(1) no 55501
H(24) C(101) 3.55(2) no 55501
H(25) F(4) 3.09(1) no 54501
H(25) F(41) 3.08(2) no 54501
H(25) O(3) 3.339(8) no 65501
H(25) O(5) 3.228(9) no 55501
H(25) O(6) 1.97(1) no 55501
H(25) C(21) 3.30(1) no 65501
H(25) C(22) 3.39(1) no 65501
H(25) C(25) 2.04(1) no 55501
H(25) C(27) 2.49(1) no 55501
H(26) F(4) 2.59(1) no 54501
H(26) F(21) 3.11(4) no 54501
H(26) F(41) 3.11(2) no 54501
H(26) O(5) 2.595(9) no 55501
H(26) O(6) 1.98(1) no 55501
H(26) C(24) 3.02(1) no 55501
H(26) C(25) 2.04(1) no 55501
H(26) C(27) 2.51(1) no 55501
H(27) O(1) 2.470(9) no 55501
H(27) O(6) 1.96(1) no 55501
H(27) C(26) 2.41(1) no 55501
H(27) C(28) 1.99(1) no 55501
H(28) O(1) 3.162(8) no 55501
H(28) O(3) 3.020(8) no 65501
H(28) O(6) 1.964(7) no 55501
H(28) C(2) 3.334(9) no 65501
H(28) C(3) 3.31(1) no 65501
H(28) C(19) 3.091(8) no 65501
H(28) C(20) 3.016(9) no 65501
H(28) C(26) 2.57(1) no 55501
H(28) C(28) 1.98(1) no 55501
H(29) I(1) 3.545(6) no 55501
H(29) F(2) 3.02(1) no 55501
H(29) F(3) 3.44(1) no 55501
H(29) F(31) 2.70(1) no 55501
H(29) O(1) 1.958(8) no 55501
H(29) O(6) 2.485(8) no 55501
H(29) C(17) 2.556(9) no 55501
H(29) C(27) 1.99(1) no 55501
H(30) O(1) 1.947(6) no 55501
H(30) O(6) 3.174(8) no 55501
H(30) C(17) 2.518(9) no 55501
H(30) C(27) 1.99(1) no 55501
I(1) O(2) 3.023(4) yes .
I(1) O(6) 3.175(5) yes .

loop_
_geom_torsion_atom_site_label_1
_geom_torsion_atom_site_label_2
_geom_torsion_atom_site_label_3
_geom_torsion_atom_site_label_4
_geom_torsion
_geom_torsion_publ_flag
C(7) I(1) C(1) C(2) 122.7(5) yes
C(7) I(1) C(1) C(6) -54.2(5) yes
C(1) I(1) C(7) C(8) -68.2(5) yes
C(1) I(1) C(7) C(12) 109.4(6) yes
B(1) F(1) F(11) F(2) -34(1) yes
B(1) F(1) F(11) F(21) 29(1) yes
F(11) F(1) B(1) F(2) 20.9(6) yes
F(11) F(1) B(1) F(3) 138.2(7) yes
F(11) F(1) B(1) F(4) -90.7(7) yes
F(11) F(1) B(1) F(21) -40(1) yes
F(11) F(1) B(1) F(31) 105.6(9) yes
F(11) F(1) B(1) F(41) -137(1) yes
F(21) F(2) F(11) F(1) 92(1) yes
F(21) F(2) F(11) B(1) 63.7(8) yes
B(1) F(2) F(11) F(1) 28(1) yes
B(1) F(2) F(11) F(21) -63(1) yes
F(11) F(2) F(21) F(4) -69(3) yes
F(11) F(2) F(21) B(1) -66(1) yes
B(1) F(2) F(21) F(4) -2(3) yes
B(1) F(2) F(21) F(11) 66(2) yes
F(11) F(2) B(1) F(1) -30.2(9) yes
F(11) F(2) B(1) F(3) -146.1(9) yes
F(11) F(2) B(1) F(4) 95.3(9) yes
F(11) F(2) B(1) F(21) 93(2) yes
F(11) F(2) B(1) F(31) -150.6(9) yes
F(11) F(2) B(1) F(41) 98(2) yes
F(21) F(2) B(1) F(1) -123.8(8) yes
F(21) F(2) B(1) F(3) 120.2(8) yes
F(21) F(2) B(1) F(4) 1.7(7) yes
F(21) F(2) B(1) F(11) -93(1) yes
F(21) F(2) B(1) F(31) 115.8(8) yes
F(21) F(2) B(1) F(41) 5(2) yes
F(31) F(3) B(1) F(1) -122.9(9) yes
F(31) F(3) B(1) F(2) -7(1) yes
F(31) F(3) B(1) F(4) 101(1) yes
F(31) F(3) B(1) F(11) -43(2) yes
F(31) F(3) B(1) F(21) 55(1) yes
F(31) F(3) B(1) F(41) 146(1) yes
F(41) F(4) F(21) F(2) 2(6) yes
F(41) F(4) F(21) F(11) -34(4) yes
F(41) F(4) F(21) B(1) 0(3) yes
B(1) F(4) F(21) F(2) 2(2) yes
B(1) F(4) F(21) F(11) -34(2) yes
F(21) F(4) F(41) B(1) 0(1) yes
F(21) F(4) B(1) F(1) 112.9(9) yes
F(21) F(4) B(1) F(2) -2.1(8) yes
F(21) F(4) B(1) F(3) -118.3(9) yes
F(21) F(4) B(1) F(11) 40(1) yes
F(21) F(4) B(1) F(31) -82(1) yes
F(21) F(4) B(1) F(41) -179(881) yes
F(41) F(4) B(1) F(1) -67.1(8) yes
F(41) F(4) B(1) F(2) 177.8(8) yes
F(41) F(4) B(1) F(3) 61.7(8) yes
F(41) F(4) B(1) F(11) -139(1) yes
F(41) F(4) B(1) F(21) 179(880) yes
F(41) F(4) B(1) F(31) 97.7(9) yes
F(1) F(11) F(21) F(2) -115(2) yes
F(1) F(11) F(21) F(4) 11(3) yes
F(1) F(11) F(21) B(1) -28(1) yes
F(2) F(11) F(21) F(4) 126(4) yes
F(2) F(11) F(21) B(1) 86(2) yes
B(1) F(11) F(21) F(2) -86(2) yes
B(1) F(11) F(21) F(4) 39(2) yes
F(1) F(11) B(1) F(2) -149(2) yes
F(1) F(11) B(1) F(3) -93(2) yes
F(1) F(11) B(1) F(4) 118(1) yes
F(1) F(11) B(1) F(21) 146(2) yes
F(1) F(11) B(1) F(31) -117(1) yes
F(1) F(11) B(1) F(41) 72(2) yes
F(2) F(11) B(1) F(1) 149(2) yes
F(2) F(11) B(1) F(3) 55(2) yes
F(2) F(11) B(1) F(4) -92(2) yes
F(2) F(11) B(1) F(21) -64(2) yes
F(2) F(11) B(1) F(31) 31(2) yes
F(2) F(11) B(1) F(41) -138(2) yes
F(21) F(11) B(1) F(1) -146(1) yes
F(21) F(11) B(1) F(2) 64(1) yes
F(21) F(11) B(1) F(3) 120(2) yes
F(21) F(11) B(1) F(4) -27(1) yes
F(21) F(11) B(1) F(31) 96(1) yes
F(21) F(11) B(1) F(41) -73(2) yes
F(2) F(21) B(1) F(1) 86(2) yes
F(2) F(21) B(1) F(3) -92(2) yes
F(2) F(21) B(1) F(4) -177(3) yes
F(2) F(21) B(1) F(11) 45(2) yes
F(2) F(21) B(1) F(31) -64(2) yes
F(2) F(21) B(1) F(41) -177(2) yes
F(4) F(21) B(1) F(1) -96(3) yes
F(4) F(21) B(1) F(2) 177(3) yes
F(4) F(21) B(1) F(3) 85(3) yes
F(4) F(21) B(1) F(11) -137(3) yes
F(4) F(21) B(1) F(31) 112(3) yes
F(4) F(21) B(1) F(41) 0(3) yes
F(11) F(21) B(1) F(1) 40(2) yes
F(11) F(21) B(1) F(2) -45(2) yes
F(11) F(21) B(1) F(3) -137(2) yes
F(11) F(21) B(1) F(4) 137(2) yes
F(11) F(21) B(1) F(31) -110(2) yes
F(11) F(21) B(1) F(41) 137(2) yes
F(3) F(31) B(1) F(1) 71(1) yes
F(3) F(31) B(1) F(2) 172(1) yes
F(3) F(31) B(1) F(4) -93(1) yes
F(3) F(31) B(1) F(11) 151(1) yes
F(3) F(31) B(1) F(21) -136(1) yes
F(3) F(31) B(1) F(41) -36(1) yes
F(4) F(41) B(1) F(1) 127(1) yes
F(4) F(41) B(1) F(2) -4(2) yes
F(4) F(41) B(1) F(3) -125(1) yes
F(4) F(41) B(1) F(11) 63(2) yes
F(4) F(41) B(1) F(21) 0(2) yes
F(4) F(41) B(1) F(31) -106(1) yes
C(28) O(1) C(17) C(18) 178.5(5) yes
C(28) O(1) C(17) H(7) -61.5(8) no
C(28) O(1) C(17) H(8) 58.7(8) no
C(17) O(1) C(28) C(27) 177.8(5) yes
C(17) O(1) C(28) H(29) -61.7(8) no
C(17) O(1) C(28) H(30) 58.1(9) no
C(19) O(2) C(18) C(17) 179.1(4) yes
C(19) O(2) C(18) H(9) -60.6(7) no
C(19) O(2) C(18) H(10) 58.8(8) no
C(18) O(2) C(19) C(20) -84.9(6) yes
C(18) O(2) C(19) H(11) 35.7(8) no
C(18) O(2) C(19) H(12) 154.9(6) no
C(21) O(3) C(20) C(19) -177.0(4) yes
C(21) O(3) C(20) H(13) -57.3(8) no
C(21) O(3) C(20) H(14) 63.5(7) no
C(20) O(3) C(21) C(22) -171.5(5) yes
C(20) O(3) C(21) H(15) -50.6(8) no
C(20) O(3) C(21) H(16) 69.0(8) no
C(23) O(4) C(22) C(21) -178.4(5) yes
C(23) O(4) C(22) H(17) -58.0(8) no
C(23) O(4) C(22) H(18) 62.1(9) no
C(22) O(4) C(23) C(24) -175.7(6) yes
C(22) O(4) C(23) H(19) -53(1) no
C(22) O(4) C(23) H(20) 67(1) no
C(25) O(5) C(24) C(23) -179(359) yes
C(25) O(5) C(24) H(21) -57(1) no
C(25) O(5) C(24) H(22) 62(1) no
C(24) O(5) C(25) C(26) -90.0(8) yes
C(24) O(5) C(25) H(23) 31(1) no
C(24) O(5) C(25) H(24) 150.2(8) no
C(27) O(6) C(26) C(25) -179.2(5) yes
C(27) O(6) C(26) H(25) -59.5(9) no
C(27) O(6) C(26) H(26) 61.3(9) no
C(26) O(6) C(27) C(28) -169.9(5) yes
C(26) O(6) C(27) H(27) -49.9(8) no
C(26) O(6) C(27) H(28) 70.1(9) no
I(1) C(1) C(2) C(3) -177.5(5) yes
I(1) C(1) C(2) H(1) 2(1) no
C(6) C(1) C(2) C(3) -0.6(9) yes
C(6) C(1) C(2) H(1) 178.9(7) no
I(1) C(1) C(6) C(5) 175.6(6) yes
I(1) C(1) C(6) H(5) -3(1) no
C(2) C(1) C(6) C(5) -1(1) yes
C(2) C(1) C(6) H(5) 179(359) no
C(1) C(2) C(3) C(4) 0(1) yes
C(1) C(2) C(3) H(2) -179(359) no
H(1) C(2) C(3) C(4) -179.3(8) no
H(1) C(2) C(3) H(2) 0(1) no
C(2) C(3) C(4) C(5) 2(1) yes
C(2) C(3) C(4) H(3) -177.6(8) no
H(2) C(3) C(4) C(5) -178.0(9) no
H(2) C(3) C(4) H(3) 2(1) no
C(3) C(4) C(5) C(6) -4(1) yes
C(3) C(4) C(5) H(4) 176.4(8) no
H(3) C(4) C(5) C(6) 175.7(8) no
H(3) C(4) C(5) H(4) -3(1) no
C(4) C(5) C(6) C(1) 3(1) yes
C(4) C(5) C(6) H(5) -177(1) no
H(4) C(5) C(6) C(1) -176.9(9) no
H(4) C(5) C(6) H(5) 2(1) no
I(1) C(7) C(8) C(9) -169(1) yes
I(1) C(7) C(8) C(91) 161.3(7) yes
C(12) C(7) C(8) C(9) 12(1) yes
C(12) C(7) C(8) C(91) -16(1) yes
I(1) C(7) C(12) C(11) -179.0(6) yes
I(1) C(7) C(12) H(6) 1(1) no
C(8) C(7) C(12) C(11) -1(1) yes
C(8) C(7) C(12) H(6) 178.4(9) no
C(7) C(8) C(9) C(10) -43(2) yes
C(7) C(8) C(9) C(91) -109(1) yes
C(7) C(8) C(9) C(101) -11(4) yes
C(91) C(8) C(9) C(10) 66(2) yes
C(91) C(8) C(9) C(101) 98(4) yes
C(7) C(8) C(91) C(9) 80(2) yes
C(7) C(8) C(91) C(10) 13(1) yes
C(7) C(8) C(91) C(101) 48(1) yes
C(9) C(8) C(91) C(10) -67(1) yes
C(9) C(8) C(91) C(101) -32.0(9) yes
C(8) C(9) C(10) C(11) 63(2) yes
C(8) C(9) C(10) C(13) -176(2) yes
C(8) C(9) C(10) C(91) -75(2) yes
C(8) C(9) C(10) C(101) 141(3) yes
C(91) C(9) C(10) C(11) 138(2) yes
C(91) C(9) C(10) C(13) -100(3) yes
C(91) C(9) C(10) C(101) -142(3) yes
C(101) C(9) C(10) C(11) -78(2) yes
C(101) C(9) C(10) C(13) 41(2) yes
C(101) C(9) C(10) C(91) 142(3) yes
C(8) C(9) C(91) C(10) 120(1) yes
C(8) C(9) C(91) C(101) 140(2) yes
C(10) C(9) C(91) C(8) -120(1) yes
C(10) C(9) C(91) C(101) 19(1) yes
C(101) C(9) C(91) C(8) -140(2) yes
C(101) C(9) C(91) C(10) -19(1) yes
C(8) C(9) C(101) C(10) -59(4) yes
C(8) C(9) C(101) C(11) -1(4) yes
C(8) C(9) C(101) C(13) -132(3) yes
C(8) C(9) C(101) C(91) -94(4) yes
C(8) C(9) C(101) C(131) -170(3) yes
C(10) C(9) C(101) C(11) 57(1) yes
C(10) C(9) C(101) C(13) -73(3) yes
C(10) C(9) C(101) C(91) -35(2) yes
C(10) C(9) C(101) C(131) -111(3) yes
C(91) C(9) C(101) C(10) 35(3) yes
C(91) C(9) C(101) C(11) 92(2) yes
C(91) C(9) C(101) C(13) -38(4) yes
C(91) C(9) C(101) C(131) -76(3) yes
C(9) C(10) C(11) C(12) -46(1) yes
C(9) C(10) C(11) C(101) 49(1) yes
C(13) C(10) C(11) C(12) -168(1) yes
C(13) C(10) C(11) C(101) -72(2) yes
C(91) C(10) C(11) C(12) -23(2) yes
C(91) C(10) C(11) C(101) 72(2) yes
C(101) C(10) C(11) C(12) -96(2) yes
C(9) C(10) C(13) C(14) -67(2) yes
C(9) C(10) C(13) C(15) -172(2) yes
C(9) C(10) C(13) C(16) 76(2) yes
C(9) C(10) C(13) C(101) -32(1) yes
C(9) C(10) C(13) C(131) -21(2) yes
C(9) C(10) C(13) C(151) -104(2) yes
C(9) C(10) C(13) C(161) 110(1) yes
C(11) C(10) C(13) C(14) 50(2) yes
C(11) C(10) C(13) C(15) -54(2) yes
C(11) C(10) C(13) C(16) -165(2) yes
C(11) C(10) C(13) C(101) 85(2) yes
C(11) C(10) C(13) C(131) 96(2) yes
C(11) C(10) C(13) C(151) 13(2) yes
C(11) C(10) C(13) C(161) -131(1) yes
C(91) C(10) C(13) C(14) -98(2) yes
C(91) C(10) C(13) C(15) 156(2) yes
C(91) C(10) C(13) C(16) 45(2) yes
C(91) C(10) C(13) C(101) -63(1) yes
C(91) C(10) C(13) C(131) -52(2) yes
C(91) C(10) C(13) C(151) -135(2) yes
C(91) C(10) C(13) C(161) 79(2) yes
C(101) C(10) C(13) C(14) -35(2) yes
C(101) C(10) C(13) C(15) -139(2) yes
C(101) C(10) C(13) C(16) 109(2) yes
C(101) C(10) C(13) C(131) 11(2) yes
C(101) C(10) C(13) C(151) -71(2) yes
C(101) C(10) C(13) C(161) 143(2) yes
C(9) C(10) C(91) C(8) 58(1) yes
C(9) C(10) C(91) C(101) -28(2) yes
C(11) C(10) C(91) C(8) 6(2) yes
C(11) C(10) C(91) C(9) -51(3) yes
C(11) C(10) C(91) C(101) -80(2) yes
C(13) C(10) C(91) C(8) 149(1) yes
C(13) C(10) C(91) C(9) 91(2) yes
C(13) C(10) C(91) C(101) 62(1) yes
C(101) C(10) C(91) C(8) 87(2) yes
C(101) C(10) C(91) C(9) 28(2) yes
C(9) C(10) C(101) C(11) -109(1) yes
C(9) C(10) C(101) C(13) 139(1) yes
C(9) C(10) C(101) C(91) 17(1) yes
C(9) C(10) C(101) C(131) 134(1) yes
C(11) C(10) C(101) C(9) 109(1) yes
C(11) C(10) C(101) C(13) -110(1) yes
C(11) C(10) C(101) C(91) 127(1) yes
C(11) C(10) C(101) C(131) -115(1) yes
C(13) C(10) C(101) C(9) -139(1) yes
C(13) C(10) C(101) C(11) 110(1) yes
C(13) C(10) C(101) C(91) -122(1) yes
C(13) C(10) C(101) C(131) -5(1) yes
C(91) C(10) C(101) C(9) -17(1) yes
C(91) C(10) C(101) C(11) -127(1) yes
C(91) C(10) C(101) C(13) 122(1) yes
C(91) C(10) C(101) C(131) 116(1) yes
C(10) C(11) C(12) C(7) 21(1) yes
C(10) C(11) C(12) H(6) -158(1) no
C(101) C(11) C(12) C(7) -12(1) yes
C(101) C(11) C(12) H(6) 167.5(9) no
C(10) C(11) C(101) C(9) -84(1) yes
C(10) C(11) C(101) C(13) 65(1) yes
C(10) C(11) C(101) C(91) -52(1) yes
C(10) C(11) C(101) C(131) 86(1) yes
C(12) C(11) C(101) C(9) 13(2) yes
C(12) C(11) C(101) C(10) 98(1) yes
C(12) C(11) C(101) C(13) 164(1) yes
C(12) C(11) C(101) C(91) 45(1) yes
C(12) C(11) C(101) C(131) -175(1) yes
C(10) C(13) C(14) C(131) 81(2) yes
C(10) C(13) C(14) C(151) -109(2) yes
C(15) C(13) C(14) C(131) -174(2) yes
C(15) C(13) C(14) C(151) -5(2) yes
C(16) C(13) C(14) C(131) -56(2) yes
C(16) C(13) C(14) C(151) 113(2) yes
C(101) C(13) C(14) C(131) 63(2) yes
C(101) C(13) C(14) C(151) -127(2) yes
C(131) C(13) C(14) C(151) 169(3) yes
C(151) C(13) C(14) C(131) -169(3) yes
C(161) C(13) C(14) C(131) -97(3) yes
C(161) C(13) C(14) C(151) 72(2) yes
C(10) C(13) C(15) C(151) 124(1) yes
C(14) C(13) C(15) C(151) 2(1) yes
C(16) C(13) C(15) C(151) -127(1) yes
C(101) C(13) C(15) C(151) 99(2) yes
C(131) C(13) C(15) C(151) -3(4) yes
C(161) C(13) C(15) C(151) -132(1) yes
C(10) C(13) C(16) C(131) -105(2) yes
C(10) C(13) C(16) C(161) 93(3) yes
C(14) C(13) C(16) C(131) 36(2) yes
C(14) C(13) C(16) C(161) -124(3) yes
C(15) C(13) C(16) C(131) 149(2) yes
C(15) C(13) C(16) C(161) -10(3) yes
C(101) C(13) C(16) C(131) -72(2) yes
C(101) C(13) C(16) C(161) 127(3) yes
C(131) C(13) C(16) C(161) -160(3) yes
C(151) C(13) C(16) C(131) 75(2) yes
C(151) C(13) C(16) C(161) -85(3) yes
C(161) C(13) C(16) C(131) 160(3) yes
C(10) C(13) C(101) C(9) 81(2) yes
C(10) C(13) C(101) C(11) -53(1) yes
C(10) C(13) C(101) C(91) 61(1) yes
C(10) C(13) C(101) C(131) 168(2) yes
C(14) C(13) C(101) C(9) -129(2) yes
C(14) C(13) C(101) C(10) 149(1) yes
C(14) C(13) C(101) C(11) 96(1) yes
C(14) C(13) C(101) C(91) -148(1) yes
C(14) C(13) C(101) C(131) -41(1) yes
C(15) C(13) C(101) C(9) 130(2) yes
C(15) C(13) C(101) C(10) 49(2) yes
C(15) C(13) C(101) C(11) -3(1) yes
C(15) C(13) C(101) C(91) 110(1) yes
C(15) C(13) C(101) C(131) -142(2) yes
C(16) C(13) C(101) C(9) 0(3) yes
C(16) C(13) C(101) C(10) -81(2) yes
C(16) C(13) C(101) C(11) -134(1) yes
C(16) C(13) C(101) C(91) -20(1) yes
C(16) C(13) C(101) C(131) 86(2) yes
C(131) C(13) C(101) C(9) -87(3) yes
C(131) C(13) C(101) C(10) -168(2) yes
C(131) C(13) C(101) C(11) 138(1) yes
C(131) C(13) C(101) C(91) -107(2) yes
C(151) C(13) C(101) C(9) -155(2) yes
C(151) C(13) C(101) C(10) 123(1) yes
C(151) C(13) C(101) C(11) 70(1) yes
C(151) C(13) C(101) C(91) -174(1) yes
C(151) C(13) C(101) C(131) -67(2) yes
C(161) C(13) C(101) C(9) 33(3) yes
C(161) C(13) C(101) C(10) -47(2) yes
C(161) C(13) C(101) C(11) -100(1) yes
C(161) C(13) C(101) C(91) 13(2) yes
C(161) C(13) C(101) C(131) 120(2) yes
C(10) C(13) C(131) C(14) -116(2) yes
C(10) C(13) C(131) C(16) 106(2) yes
C(10) C(13) C(131) C(101) -6(1) yes
C(10) C(13) C(131) C(141) 112(2) yes
C(10) C(13) C(131) C(151) -122(1) yes
C(14) C(13) C(131) C(16) -136(2) yes
C(14) C(13) C(131) C(101) 110(1) yes
C(14) C(13) C(131) C(141) -130(3) yes
C(14) C(13) C(131) C(151) -5(1) yes
C(15) C(13) C(131) C(14) 9(4) yes
C(15) C(13) C(131) C(16) -126(4) yes
C(15) C(13) C(131) C(101) 120(3) yes
C(15) C(13) C(131) C(141) -120(3) yes
C(15) C(13) C(131) C(151) 3(3) yes
C(16) C(13) C(131) C(14) 136(2) yes
C(16) C(13) C(131) C(101) -112(1) yes
C(16) C(13) C(131) C(141) 6(3) yes
C(16) C(13) C(131) C(151) 130(1) yes
C(101) C(13) C(131) C(14) -110(2) yes
C(101) C(13) C(131) C(16) 112(1) yes
C(101) C(13) C(131) C(141) 119(2) yes
C(101) C(13) C(131) C(151) -116(1) yes
C(151) C(13) C(131) C(14) 5(1) yes
C(151) C(13) C(131) C(16) -130(1) yes
C(151) C(13) C(131) C(101) 116(1) yes
C(151) C(13) C(131) C(141) -124(2) yes
C(161) C(13) C(131) C(14) 123(2) yes
C(161) C(13) C(131) C(16) -12(2) yes
C(161) C(13) C(131) C(101) -125(2) yes
C(161) C(13) C(131) C(141) -6(4) yes
C(161) C(13) C(131) C(151) 117(2) yes
C(10) C(13) C(151) C(14) 90(2) yes
C(10) C(13) C(151) C(15) -84(2) yes
C(10) C(13) C(151) C(131) 97(2) yes
C(14) C(13) C(151) C(15) -174(2) yes
C(14) C(13) C(151) C(131) 7(2) yes
C(15) C(13) C(151) C(14) 174(2) yes
C(15) C(13) C(151) C(131) -177(2) yes
C(16) C(13) C(151) C(14) -91(2) yes
C(16) C(13) C(151) C(15) 94(2) yes
C(16) C(13) C(151) C(131) -83(2) yes
C(101) C(13) C(151) C(14) 57(2) yes
C(101) C(13) C(151) C(15) -117(1) yes
C(101) C(13) C(151) C(131) 65(2) yes
C(131) C(13) C(151) C(14) -7(2) yes
C(131) C(13) C(151) C(15) 177(2) yes
C(161) C(13) C(151) C(14) -130(2) yes
C(161) C(13) C(151) C(15) 55(2) yes
C(161) C(13) C(151) C(131) -122(2) yes
C(10) C(13) C(161) C(16) -95(3) yes
C(14) C(13) C(161) C(16) 83(3) yes
C(15) C(13) C(161) C(16) 169(3) yes
C(101) C(13) C(161) C(16) -71(3) yes
C(131) C(13) C(161) C(16) 24(4) yes
C(151) C(13) C(161) C(16) 118(3) yes
C(13) C(14) C(131) C(16) 69(3) yes
C(13) C(14) C(131) C(101) -86(2) yes
C(13) C(14) C(131) C(141) 145(3) yes
C(13) C(14) C(131) C(151) 10(3) yes
C(151) C(14) C(131) C(13) -10(3) yes
C(151) C(14) C(131) C(16) 58(4) yes
C(151) C(14) C(131) C(101) -97(2) yes
C(151) C(14) C(131) C(141) 134(2) yes
C(13) C(14) C(151) C(15) 6(3) yes
C(13) C(14) C(151) C(131) -4(1) yes
C(131) C(14) C(151) C(13) 4(1) yes
C(131) C(14) C(151) C(15) 11(4) yes
C(13) C(15) C(151) C(14) -7(3) yes
C(13) C(15) C(151) C(131) 1(1) yes
C(13) C(16) C(131) C(14) -87(4) yes
C(13) C(16) C(131) C(101) 69(3) yes
C(13) C(16) C(131) C(141) -175(4) yes
C(13) C(16) C(131) C(151) -56(3) yes
C(161) C(16) C(131) C(13) 16(3) yes
C(161) C(16) C(131) C(14) -70(4) yes
C(161) C(16) C(131) C(101) 86(3) yes
C(161) C(16) C(131) C(141) -158(3) yes
C(161) C(16) C(131) C(151) -39(4) yes
C(131) C(16) C(161) C(13) -7(1) yes
O(1) C(17) C(18) O(2) -71.5(7) yes
O(1) C(17) C(18) H(9) 168.2(7) no
O(1) C(17) C(18) H(10) 48.6(8) no
H(7) C(17) C(18) O(2) 168.4(7) no
H(7) C(17) C(18) H(9) 48(1) no
H(7) C(17) C(18) H(10) -71.4(9) no
H(8) C(17) C(18) O(2) 48.1(8) no
H(8) C(17) C(18) H(9) -72.2(9) no
H(8) C(17) C(18) H(10) 168.3(7) no
O(2) C(19) C(20) O(3) -67.7(6) yes
O(2) C(19) C(20) H(13) 172.6(7) no
O(2) C(19) C(20) H(14) 51.9(9) no
H(11) C(19) C(20) O(3) 171.8(6) no
H(11) C(19) C(20) H(13) 52.2(9) no
H(11) C(19) C(20) H(14) -68.6(9) no
H(12) C(19) C(20) O(3) 52.7(8) no
H(12) C(19) C(20) H(13) -66(1) no
H(12) C(19) C(20) H(14) 172.3(8) no
O(3) C(21) C(22) O(4) 70.7(7) yes
O(3) C(21) C(22) H(17) -49.4(8) no
O(3) C(21) C(22) H(18) -169.8(8) no
H(15) C(21) C(22) O(4) -50.2(8) no
H(15) C(21) C(22) H(17) -170.3(8) no
H(15) C(21) C(22) H(18) 69(1) no
H(16) C(21) C(22) O(4) -169.8(7) no
H(16) C(21) C(22) H(17) 70(1) no
H(16) C(21) C(22) H(18) -50(1) no
O(4) C(23) C(24) O(5) -77(1) yes
O(4) C(23) C(24) H(21) 160(1) no
O(4) C(23) C(24) H(22) 41(1) no
H(19) C(23) C(24) O(5) 160(1) no
H(19) C(23) C(24) H(21) 38(1) no
H(19) C(23) C(24) H(22) -80(1) no
H(20) C(23) C(24) O(5) 39(1) no
H(20) C(23) C(24) H(21) -81(1) no
H(20) C(23) C(24) H(22) 158(1) no
O(5) C(25) C(26) O(6) -65(1) yes
O(5) C(25) C(26) H(25) 175(1) no
O(5) C(25) C(26) H(26) 54(1) no
H(23) C(25) C(26) O(6) 173.5(9) no
H(23) C(25) C(26) H(25) 53(1) no
H(23) C(25) C(26) H(26) -66(1) no
H(24) C(25) C(26) O(6) 54(1) no
H(24) C(25) C(26) H(25) -65(1) no
H(24) C(25) C(26) H(26) 174(1) no
O(6) C(27) C(28) O(1) 70.4(8) yes
O(6) C(27) C(28) H(29) -50.2(8) no
O(6) C(27) C(28) H(30) -170.2(7) no
H(27) C(27) C(28) O(1) -49.4(8) no
H(27) C(27) C(28) H(29) -170.0(7) no
H(27) C(27) C(28) H(30) 70.0(9) no
H(28) C(27) C(28) O(1) -169.2(8) no
H(28) C(27) C(28) H(29) 70(1) no
H(28) C(27) C(28) H(30) -49(1) no
C(8) C(91) C(101) C(9) 37(2) yes
C(8) C(91) C(101) C(10) -105(1) yes
C(8) C(91) C(101) C(11) -60(1) yes
C(8) C(91) C(101) C(13) -168(1) yes
C(8) C(91) C(101) C(131) 160(1) yes
C(9) C(91) C(101) C(10) -142(2) yes
C(9) C(91) C(101) C(11) -97(1) yes
C(9) C(91) C(101) C(13) 153(1) yes
C(9) C(91) C(101) C(131) 123(2) yes
C(10) C(91) C(101) C(9) 142(2) yes
C(10) C(91) C(101) C(11) 45(1) yes
C(10) C(91) C(101) C(13) -63(1) yes
C(10) C(91) C(101) C(131) -93(1) yes
C(9) C(101) C(131) C(13) 120(2) yes
C(9) C(101) C(131) C(14) -133(2) yes
C(9) C(101) C(131) C(16) 62(2) yes
C(9) C(101) C(131) C(141) -13(3) yes
C(9) C(101) C(131) C(151) -168(1) yes
C(10) C(101) C(131) C(13) 11(2) yes
C(10) C(101) C(131) C(14) 117(2) yes
C(10) C(101) C(131) C(16) -46(1) yes
C(10) C(101) C(131) C(141) -122(1) yes
C(10) C(101) C(131) C(151) 82(2) yes
C(11) C(101) C(131) C(13) -48(2) yes
C(11) C(101) C(131) C(14) 57(2) yes
C(11) C(101) C(131) C(16) -106(1) yes
C(11) C(101) C(131) C(141) 178(1) yes
C(11) C(101) C(131) C(151) 22(2) yes
C(13) C(101) C(131) C(14) 106(2) yes
C(13) C(101) C(131) C(16) -57(1) yes
C(13) C(101) C(131) C(141) -133(2) yes
C(13) C(101) C(131) C(151) 71(1) yes
C(91) C(101) C(131) C(13) 86(2) yes
C(91) C(101) C(131) C(14) -167(1) yes
C(91) C(101) C(131) C(16) 28(2) yes
C(91) C(101) C(131) C(141) -46(2) yes
C(91) C(101) C(131) C(151) 157(1) yes
C(13) C(131) C(151) C(14) 169(3) yes
C(13) C(131) C(151) C(15) -2(2) yes
C(14) C(131) C(151) C(13) -169(3) yes
C(14) C(131) C(151) C(15) -171(2) yes
C(16) C(131) C(151) C(13) 49(1) yes
C(16) C(131) C(151) C(14) -140(2) yes
C(16) C(131) C(151) C(15) 47(1) yes
C(101) C(131) C(151) C(13) -72(2) yes
C(101) C(131) C(151) C(14) 96(3) yes
C(101) C(131) C(151) C(15) -74(2) yes
C(141) C(131) C(151) C(13) 133(3) yes
C(141) C(131) C(151) C(14) -56(3) yes
C(141) C(131) C(151) C(15) 131(2) yes
